data_1568215
loop_
_publ_author_name
'Krzeszewski, Maciej'
'Dobrzycki, \/Lukasz'
'Sobolewski, Andrzej L.'
'Cyra\'nski, Micha\/l K.'
'Gryko, Daniel T.'

_publ_section_title
;
 Saddle-shaped aza-nanographene with multiple odd-membered rings
;
_journal_issue 9
_journal_name_full 'Chemical Science'
_journal_page_first 2353
_journal_page_last 2360
_journal_paper_doi 10.1039/D2SC05858H
_journal_volume 14
_journal_year 2023
_chemical_formula_sum 'C78 H80 Cl2 N2 O'
_chemical_formula_weight 1132.34
_space_group_crystal_system triclinic
_space_group_IT_number 2
_space_group_name_Hall '-P 1'
_space_group_name_H-M_alt 'P -1'
_atom_sites_solution_hydrogens geom
_atom_sites_solution_primary direct
_audit_update_record
;
2022-09-30 deposited with the CCDC.	2023-01-03 downloaded from the CCDC.
;
_cell_angle_alpha 98.522(4)
_cell_angle_beta 110.283(4)
_cell_angle_gamma 111.654(4)
_cell_formula_units_Z 2
_cell_length_a 13.3693(8)
_cell_length_b 16.4830(10)
_cell_length_c 16.9960(11)
_cell_measurement_reflns_used 9750
_cell_measurement_temperature 130.0(5)
_cell_measurement_theta_max 59.0366
_cell_measurement_theta_min 2.9223
_cell_volume 3097.1(4)
_computing_cell_refinement 'SAINT V8.40A (Bruker Nano, Inc., 2019)'
_computing_data_collection 'APEX3 V2019 (Bruker Nano, Inc., 2019)'
_computing_data_reduction 'SAINT V8.40A (Bruker Nano, Inc., 2019)'
_computing_molecular_graphics ' '
_computing_publication_material 'APEX3 V2019 (Bruker Nano, Inc., 2019)'
_computing_structure_refinement 'SHELXL-2018/3 (Sheldrick, 2015)'
_computing_structure_solution 'SHELXS-2013/1 (Sheldrick, 2015)'
_diffrn_ambient_temperature 130.0(5)
_diffrn_detector_area_resol_mean 7.3910
_diffrn_measured_fraction_theta_full 0.996
_diffrn_measured_fraction_theta_max 0.996
_diffrn_measurement_device_type 'Bruker D8 VENTURE'
_diffrn_measurement_method '\o and \f scans'
_diffrn_radiation_monochromator mirror
_diffrn_radiation_type CuK\a
_diffrn_radiation_wavelength 1.54178
_diffrn_reflns_av_R_equivalents 0.0690
_diffrn_reflns_av_unetI/netI 0.0430
_diffrn_reflns_limit_h_max 14
_diffrn_reflns_limit_h_min -14
_diffrn_reflns_limit_k_max 18
_diffrn_reflns_limit_k_min -18
_diffrn_reflns_limit_l_max 18
_diffrn_reflns_limit_l_min -18
_diffrn_reflns_number 55710
_diffrn_reflns_theta_full 59.18
_diffrn_reflns_theta_max 59.18
_diffrn_reflns_theta_min 2.92
_diffrn_source 'INCOATEC I\mS micro--focus source'
_exptl_absorpt_coefficient_mu 1.304
_exptl_absorpt_correction_T_max 0.97
_exptl_absorpt_correction_T_min 0.80
_exptl_absorpt_correction_type multi-scan
_exptl_absorpt_process_details
;
SADABS-2016/2 - Bruker AXS area detector scaling and absorption correction
;
_exptl_crystal_colour yellow
_exptl_crystal_density_diffrn 1.214
_exptl_crystal_density_method 'not measured'
_exptl_crystal_description needle
_exptl_crystal_F_000 1208
_exptl_crystal_recrystallization_method 'Re-crystallisation from solvent: THF/methanol mixture'
_exptl_crystal_size_max 0.598
_exptl_crystal_size_mid 0.100
_exptl_crystal_size_min 0.024
_refine_diff_density_max 0.530
_refine_diff_density_min -0.387
_refine_ls_extinction_method none
_refine_ls_goodness_of_fit_ref 1.082
_refine_ls_hydrogen_treatment constr
_refine_ls_matrix_type full
_refine_ls_number_parameters 894
_refine_ls_number_reflns 8945
_refine_ls_number_restraints 218
_refine_ls_restrained_S_all 1.101
_refine_ls_R_factor_all 0.0846
_refine_ls_R_factor_gt 0.0706
_refine_ls_shift/su_max 0.000
_refine_ls_shift/su_mean 0.000
_refine_ls_structure_factor_coef Fsqd
_refine_ls_weighting_details 'w=1/[\s^2^(Fo^2^)+(0.0823P)^2^+2.9168P] where P=(Fo^2^+2Fc^2^)/3'
_refine_ls_weighting_scheme calc
_refine_ls_wR_factor_gt 0.1769
_refine_ls_wR_factor_ref 0.1859
_reflns_number_gt 7401
_reflns_number_total 8945
_reflns_threshold_expression 'I > 2\s(I)'
_cod_data_source_file d2sc05858h2.cif
_cod_data_source_block 6
_cod_depositor_comments
;
The following automatic conversions were performed:

data item '_exptl_absorpt_correction_type' value 'Multi-Scan' was
changed to 'multi-scan' in accordance with the
/home/data/users/saulius/crontab/automatic-downloads/rss-feeds/RSC/lib/dictionaries/cif_core.dic
dictionary named 'cif_core.dic' version 2.4.2 last updated on
2011-04-26.

Automatic conversion script
Id: cif_fix_values 7556 2019-12-06 15:28:31Z antanas 

 Adding full bibliography for 1568215.cif.
;
_cod_original_cell_volume 3097.1(3)
_cod_database_code 1568215

loop_
_space_group_symop_operation_xyz
'x, y, z'
'-x, -y, -z'

loop_
_atom_site_type_symbol
_atom_site_label
_atom_site_fract_x
_atom_site_fract_y
_atom_site_fract_z
_atom_site_U_iso_or_equiv
_atom_site_adp_type
_atom_site_calc_flag
_atom_site_refinement_flags_adp
_atom_site_refinement_flags_occupancy
_atom_site_refinement_flags_posn
_atom_site_occupancy
_atom_site_disorder_assembly
_atom_site_disorder_group
Cl Cl1A -0.31714(7) -0.08638(6) 0.08550(6) 0.0601(3) Uani d . . . 1.0 . .
C C1A 0.1365(3) 0.1444(2) 0.1705(2) 0.0442(8) Uani d . . . 1.0 . .
N N1A 0.0343(2) 0.07769(18) 0.09568(16) 0.0462(7) Uani d . . . 1.0 . .
C C2A -0.0565(3) 0.0034(2) 0.1022(2) 0.0458(8) Uani d . . . 1.0 . .
C C3A -0.0769(3) 0.0276(2) 0.1788(2) 0.0464(8) Uani d . . . 1.0 . .
C C4A -0.1883(3) -0.0113(2) 0.1813(2) 0.0502(9) Uani d . . . 1.0 . .
C C5A -0.2009(3) 0.0112(2) 0.2569(2) 0.0544(9) Uani d . . . 1.0 . .
H H5A -0.27739 -0.017588 0.256163 0.065 Uiso calc U . R 1.0 . .
C C6A -0.1037(3) 0.0754(2) 0.3351(2) 0.0549(9) Uani d . . . 1.0 . .
C C7A 0.0057(3) 0.1184(2) 0.3323(2) 0.0512(9) Uani d . . . 1.0 . .
H H7A 0.072362 0.164301 0.384031 0.061 Uiso calc U . R 1.0 . .
C C8A 0.0208(3) 0.0963(2) 0.2564(2) 0.0460(8) Uani d . . . 1.0 . .
C C9A 0.1360(3) 0.1461(2) 0.2527(2) 0.0450(8) Uani d . . . 1.0 . .
C C10A 0.2448(3) 0.1977(2) 0.3287(2) 0.0498(9) Uani d . . . 1.0 . .
H H10A 0.246375 0.200289 0.385322 0.06 Uiso calc U . R 1.0 . .
C C11A 0.3500(3) 0.2449(2) 0.3224(2) 0.0493(9) Uani d . . D 1.0 . .
C C12A 0.3433(3) 0.2491(2) 0.2402(2) 0.0464(8) Uani d . . . 1.0 . .
H H12A 0.414962 0.285549 0.236995 0.056 Uiso calc U . R 1.0 . .
C C13A 0.2378(3) 0.2029(2) 0.1614(2) 0.0450(8) Uani d . . . 1.0 . .
C C14A 0.2392(3) 0.2306(2) 0.0809(2) 0.0437(8) Uani d . . . 1.0 . .
C C15A 0.3082(3) 0.3272(2) 0.1005(2) 0.0491(8) Uani d . . . 1.0 . .
H H15A 0.347633 0.365394 0.16033 0.059 Uiso calc U . R 1.0 . .
C C16A 0.3201(3) 0.3673(2) 0.0374(2) 0.0527(9) Uani d . . . 1.0 . .
H H16A 0.37179 0.431102 0.054533 0.063 Uiso calc U . R 1.0 . .
C C17A 0.2571(3) 0.3153(2) -0.0519(2) 0.0513(9) Uani d . . . 1.0 . .
C C18A 0.2627(3) 0.3561(3) -0.1190(3) 0.0593(10) Uani d . . . 1.0 . .
H H18A 0.314386 0.419803 -0.102752 0.071 Uiso calc U . R 1.0 . .
C C19A 0.1965(4) 0.3067(3) -0.2051(3) 0.0644(10) Uani d . . . 1.0 . .
H H19A 0.204689 0.334386 -0.249132 0.077 Uiso calc U . R 1.0 . .
C C20A 0.1153(4) 0.2138(3) -0.2295(3) 0.0629(10) Uani d . . . 1.0 . .
H H20A 0.065278 0.179623 -0.290258 0.076 Uiso calc U . R 1.0 . .
C C21A 0.1073(3) 0.1718(3) -0.1667(2) 0.0535(9) Uani d . . . 1.0 . .
H H21A 0.050337 0.109211 -0.184747 0.064 Uiso calc U . R 1.0 . .
C C22A 0.1815(3) 0.2192(2) -0.0757(2) 0.0475(8) Uani d . . . 1.0 . .
C C23A 0.1792(3) 0.1758(2) -0.0080(2) 0.0453(8) Uani d . . . 1.0 . .
C C24A 0.1029(3) 0.0762(2) -0.0307(2) 0.0454(8) Uani d . . . 1.0 . .
C C25A 0.0407(3) 0.0449(2) 0.0193(2) 0.0466(8) Uani d . . . 1.0 . .
C C26A -0.1225(4) 0.0974(3) 0.4181(3) 0.0702(11) Uani d . P D 0.897(7) A 1
C C27A -0.0073(5) 0.1683(3) 0.4972(3) 0.0765(17) Uani d . P D 0.897(7) A 1
H H27A 0.051436 0.144162 0.511194 0.115 Uiso calc U P R 0.897(7) A 1
H H27B -0.023838 0.181195 0.548256 0.115 Uiso calc U P R 0.897(7) A 1
H H27C 0.024674 0.225149 0.483095 0.115 Uiso calc U P R 0.897(7) A 1
C C28A -0.2098(6) 0.1411(5) 0.3992(4) 0.115(3) Uani d . P D 0.897(7) A 1
H H28A -0.287412 0.096433 0.350835 0.172 Uiso calc U P R 0.897(7) A 1
H H28B -0.176905 0.195903 0.382371 0.172 Uiso calc U P R 0.897(7) A 1
H H28C -0.220079 0.158652 0.452459 0.172 Uiso calc U P R 0.897(7) A 1
C C29A -0.1739(6) 0.0094(4) 0.4400(4) 0.102(2) Uani d . P D 0.897(7) A 1
H H29A -0.251967 -0.033625 0.391197 0.153 Uiso calc U P R 0.897(7) A 1
H H29B -0.183275 0.02398 0.494251 0.153 Uiso calc U P R 0.897(7) A 1
H H29C -0.119427 -0.01865 0.448709 0.153 Uiso calc U P R 0.897(7) A 1
C C26C -0.1225(4) 0.0974(3) 0.4181(3) 0.0702(11) Uani d . P D 0.103(7) A 2
C C27C -0.044(3) 0.063(3) 0.484(2) 0.081(15) Uiso d . P D 0.103(7) A 2
H H27G 0.039514 0.095312 0.493782 0.122 Uiso calc U P R 0.103(7) A 2
H H27H -0.047991 0.076817 0.540888 0.122 Uiso calc U P R 0.103(7) A 2
H H27I -0.073897 -0.003082 0.459447 0.122 Uiso calc U P R 0.103(7) A 2
C C28C -0.068(4) 0.2011(14) 0.467(3) 0.107(19) Uiso d . P D 0.103(7) A 2
H H28G 0.012323 0.2327 0.470014 0.161 Uiso calc U P R 0.103(7) A 2
H H28H -0.118707 0.226558 0.434225 0.161 Uiso calc U P R 0.103(7) A 2
H H28I -0.062561 0.209955 0.526511 0.161 Uiso calc U P R 0.103(7) A 2
C C29C -0.248(2) 0.043(3) 0.410(3) 0.083(14) Uiso d . P D 0.103(7) A 2
H H29G -0.249476 0.062352 0.46639 0.124 Uiso calc U P R 0.103(7) A 2
H H29H -0.305104 0.053783 0.363853 0.124 Uiso calc U P R 0.103(7) A 2
H H29I -0.269082 -0.022979 0.393721 0.124 Uiso calc U P R 0.103(7) A 2
C C30A 0.4730(6) 0.2958(6) 0.4007(5) 0.041(2) Uani d U P D 0.645(3) B 1
H H30A 0.504918 0.362186 0.406854 0.049 Uiso calc U P R 0.645(3) B 1
H H30B 0.463928 0.288847 0.45507 0.049 Uiso calc U P R 0.645(3) B 1
C C31A 0.5642(5) 0.2643(4) 0.3950(4) 0.0635(17) Uani d . P D 0.645(3) B 1
H H31A 0.573767 0.271076 0.340736 0.076 Uiso calc U P R 0.645(3) B 1
H H31B 0.533338 0.198106 0.389619 0.076 Uiso calc U P R 0.645(3) B 1
C C32A 0.6887(5) 0.3186(4) 0.4760(4) 0.0606(16) Uani d U P D 0.645(3) B 1
H H32A 0.747526 0.304991 0.461359 0.073 Uiso calc U P R 0.645(3) B 1
H H32B 0.71352 0.385209 0.486708 0.073 Uiso calc U P R 0.645(3) B 1
C C33A 0.6928(8) 0.2997(5) 0.5517(5) 0.073(2) Uani d U P D 0.645(3) B 1
H H33A 0.664929 0.232592 0.540098 0.087 Uiso calc U P R 0.645(3) B 1
H H33B 0.635749 0.315172 0.567156 0.087 Uiso calc U P R 0.645(3) B 1
C C34A 0.8203(5) 0.3518(5) 0.6348(4) 0.0618(16) Uani d . P D 0.645(3) B 1
H H34A 0.876725 0.337316 0.617523 0.074 Uiso calc U P R 0.645(3) B 1
H H34B 0.846614 0.418664 0.645564 0.074 Uiso calc U P R 0.645(3) B 1
C C35A 0.8353(6) 0.3351(5) 0.7200(4) 0.056(2) Uani d U P D 0.645(3) B 1
H H35A 0.815576 0.269387 0.71136 0.067 Uiso calc U P R 0.645(3) B 1
H H35B 0.776147 0.346016 0.736552 0.067 Uiso calc U P R 0.645(3) B 1
C C36A 0.9582(6) 0.3926(7) 0.7971(5) 0.075(2) Uani d . P D 0.645(3) B 1
H H36A 1.018422 0.386396 0.778887 0.09 Uiso calc U P R 0.645(3) B 1
H H36B 0.974775 0.457997 0.8099 0.09 Uiso calc U P R 0.645(3) B 1
C C37A 0.9743(7) 0.3685(8) 0.8802(5) 0.090(3) Uani d U P D 0.645(3) B 1
H H37A 1.055944 0.409068 0.925817 0.108 Uiso calc U P R 0.645(3) B 1
H H37B 0.916986 0.376184 0.900229 0.108 Uiso calc U P R 0.645(3) B 1
H H37C 0.960742 0.304405 0.869138 0.108 Uiso calc U P R 0.645(3) B 1
C C30C 0.463(4) 0.294(2) 0.410(3) 0.11(2) Uiso d . P D 0.204(3) B 2
H H30E 0.525909 0.344098 0.403855 0.128 Uiso calc U P R 0.204(3) B 2
H H30F 0.445624 0.320085 0.456838 0.128 Uiso calc U P R 0.204(3) B 2
C C31C 0.505(2) 0.2225(19) 0.4335(13) 0.064(8) Uiso d . P D 0.204(3) B 2
H H31E 0.54071 0.209572 0.394255 0.076 Uiso calc U P R 0.204(3) B 2
H H31F 0.433015 0.164782 0.419444 0.076 Uiso calc U P R 0.204(3) B 2
C C32C 0.5962(16) 0.2460(14) 0.5309(12) 0.067(5) Uiso d . P D 0.204(3) B 2
H H32E 0.644782 0.313639 0.552166 0.08 Uiso calc U P R 0.204(3) B 2
H H32F 0.547794 0.232658 0.564441 0.08 Uiso calc U P R 0.204(3) B 2
C C33C 0.6730(15) 0.2133(13) 0.5599(13) 0.077(4) Uiso d U P D 0.204(3) B 2
H H33E 0.66142 0.166539 0.509341 0.093 Uiso calc U P R 0.204(3) B 2
H H33F 0.654882 0.181836 0.602114 0.093 Uiso calc U P R 0.204(3) B 2
C C34C 0.8138(14) 0.2907(16) 0.6088(11) 0.060(5) Uiso d . P D 0.204(3) B 2
H H34E 0.865643 0.259587 0.619423 0.071 Uiso calc U P R 0.204(3) B 2
H H34F 0.830916 0.327363 0.569713 0.071 Uiso calc U P R 0.204(3) B 2
C C35C 0.8421(19) 0.3549(15) 0.6971(13) 0.051(4) Uiso d U P D 0.204(3) B 2
H H35E 0.770135 0.335445 0.708168 0.061 Uiso calc U P R 0.204(3) B 2
H H35F 0.866289 0.418735 0.694989 0.061 Uiso calc U P R 0.204(3) B 2
C C36C 0.9458(18) 0.3509(16) 0.7729(12) 0.036(6) Uiso d . P D 0.204(3) B 2
H H36E 0.919931 0.288079 0.777903 0.043 Uiso calc U P R 0.204(3) B 2
H H36F 1.016294 0.366582 0.760165 0.043 Uiso calc U P R 0.204(3) B 2
C C37C 0.978(4) 0.421(3) 0.8600(18) 0.10(2) Uiso d . P D 0.204(3) B 2
H H37G 1.043468 0.419176 0.908582 0.117 Uiso calc U P R 0.204(3) B 2
H H37H 1.004316 0.482497 0.854536 0.117 Uiso calc U P R 0.204(3) B 2
H H37I 0.908299 0.404276 0.87221 0.117 Uiso calc U P R 0.204(3) B 2
C C30E 0.4567(18) 0.2746(15) 0.4114(11) 0.020(5) Uiso d U P D 0.151(3) B 3
H H30I 0.441525 0.305557 0.45732 0.024 Uiso calc U P R 0.151(3) B 3
H H30J 0.527656 0.32138 0.409723 0.024 Uiso calc U P R 0.151(3) B 3
C C31E 0.490(2) 0.2015(18) 0.442(2) 0.064(11) Uiso d . P D 0.151(3) B 3
H H31I 0.450611 0.144881 0.390761 0.077 Uiso calc U P R 0.151(3) B 3
H H31J 0.461089 0.186028 0.486516 0.077 Uiso calc U P R 0.151(3) B 3
C C32E 0.630(2) 0.239(2) 0.4826(15) 0.081(5) Uiso d U P D 0.151(3) B 3
H H32I 0.647192 0.185648 0.473746 0.097 Uiso calc U P R 0.151(3) B 3
H H32J 0.660319 0.277059 0.44825 0.097 Uiso calc U P R 0.151(3) B 3
C C33E 0.693(3) 0.289(3) 0.5677(16) 0.057(5) Uiso d U P D 0.151(3) B 3
H H33I 0.636443 0.286962 0.593143 0.068 Uiso calc U P R 0.151(3) B 3
H H33J 0.73834 0.353399 0.571884 0.068 Uiso calc U P R 0.151(3) B 3
C C34E 0.789(3) 0.257(2) 0.6296(14) 0.076(9) Uiso d . P D 0.151(3) B 3
H H34I 0.753115 0.189592 0.615028 0.092 Uiso calc U P R 0.151(3) B 3
H H34J 0.863017 0.27963 0.621752 0.092 Uiso calc U P R 0.151(3) B 3
C C35E 0.813(2) 0.303(2) 0.7243(14) 0.059(5) Uiso d U P D 0.151(3) B 3
H H35I 0.75654 0.260269 0.74151 0.071 Uiso calc U P R 0.151(3) B 3
H H35J 0.800126 0.358845 0.726641 0.071 Uiso calc U P R 0.151(3) B 3
C C36E 0.943(3) 0.331(3) 0.790(2) 0.086(13) Uiso d . P D 0.151(3) B 3
H H36I 0.948446 0.277615 0.808537 0.104 Uiso calc U P R 0.151(3) B 3
H H36J 0.997932 0.351014 0.762021 0.104 Uiso calc U P R 0.151(3) B 3
C C37E 0.979(4) 0.410(3) 0.871(3) 0.056(15) Uiso d . P D 0.151(3) B 3
H H37M 1.061565 0.429045 0.914111 0.085 Uiso calc U P R 0.151(3) B 3
H H37N 0.974371 0.462408 0.852266 0.085 Uiso calc U P R 0.151(3) B 3
H H37O 0.925085 0.389305 0.898594 0.085 Uiso calc U P R 0.151(3) B 3
Cl Cl1B 0.29907(9) 0.27459(6) 0.60950(6) 0.0606(3) Uani d . . . 1.0 . .
C C1B 0.7170(3) 0.5370(2) 0.6525(2) 0.0461(8) Uani d . . . 1.0 . .
N N1B 0.5987(2) 0.48660(18) 0.58672(17) 0.0451(7) Uani d . . . 1.0 . .
C C2B 0.4996(3) 0.4476(2) 0.6068(2) 0.0439(8) Uani d . . . 1.0 . .
C C3B 0.5263(3) 0.4163(2) 0.6831(2) 0.0460(8) Uani d . . . 1.0 . .
C C4B 0.4432(3) 0.3419(2) 0.6944(2) 0.0507(9) Uani d . . . 1.0 . .
C C5B 0.4723(4) 0.3167(2) 0.7695(2) 0.0544(9) Uani d . . . 1.0 . .
H H5B 0.412638 0.267448 0.775202 0.065 Uiso calc U . R 1.0 . .
C C6B 0.5881(4) 0.3625(3) 0.8376(2) 0.0551(9) Uani d . . . 1.0 . .
C C7B 0.6723(3) 0.4333(3) 0.8259(2) 0.0543(9) Uani d . . . 1.0 . .
H H7B 0.752166 0.464183 0.870932 0.065 Uiso calc U . R 1.0 . .
C C8B 0.6446(3) 0.4611(2) 0.7507(2) 0.0480(8) Uani d . . . 1.0 . .
C C9B 0.7385(3) 0.5330(2) 0.7382(2) 0.0474(8) Uani d . . . 1.0 . .
C C10B 0.8487(3) 0.5971(3) 0.8076(2) 0.0541(9) Uani d . . . 1.0 . .
H H10B 0.864478 0.595738 0.866266 0.065 Uiso calc U . R 1.0 . .
C C11B 0.9355(3) 0.6626(2) 0.7934(2) 0.0520(9) Uani d . . . 1.0 . .
C C12B 0.9138(3) 0.6570(2) 0.7062(2) 0.0524(9) Uani d . . . 1.0 . .
H H12B 0.974904 0.699488 0.695854 0.063 Uiso calc U . R 1.0 . .
C C13B 0.8089(3) 0.5935(2) 0.6330(2) 0.0482(8) Uani d . . . 1.0 . .
C C14B 0.8102(3) 0.5808(2) 0.5431(2) 0.0487(8) Uani d . . . 1.0 . .
C C15B 0.9210(3) 0.5885(3) 0.5461(3) 0.0561(9) Uani d . . . 1.0 . .
H H15B 0.985838 0.606009 0.602102 0.067 Uiso calc U . R 1.0 . .
C C16B 0.9380(3) 0.5720(3) 0.4727(3) 0.0580(9) Uani d . . . 1.0 . .
H H16B 1.015656 0.583504 0.478351 0.07 Uiso calc U . R 1.0 . .
C C17B 0.8428(3) 0.5383(2) 0.3886(2) 0.0517(9) Uani d . . . 1.0 . .
C C18B 0.8544(4) 0.5077(3) 0.3113(3) 0.0598(10) Uani d . . . 1.0 . .
H H18B 0.930382 0.515088 0.315972 0.072 Uiso calc U . R 1.0 . .
C C19B 0.7597(4) 0.4684(3) 0.2315(3) 0.0620(10) Uani d . . . 1.0 . .
H H19B 0.769041 0.448448 0.180233 0.074 Uiso calc U . R 1.0 . .
C C20B 0.6474(4) 0.4570(3) 0.2240(3) 0.0585(10) Uani d . . . 1.0 . .
H H20B 0.580261 0.42839 0.167629 0.07 Uiso calc U . R 1.0 . .
C C21B 0.6336(3) 0.4867(2) 0.2969(2) 0.0525(9) Uani d . . . 1.0 . .
H H21B 0.556211 0.477465 0.290228 0.063 Uiso calc U . R 1.0 . .
C C22B 0.7298(3) 0.5306(2) 0.3816(2) 0.0483(8) Uani d . . . 1.0 . .
C C23B 0.7163(3) 0.5582(2) 0.4602(2) 0.0464(8) Uani d . . . 1.0 . .
C C24B 0.5999(3) 0.5485(2) 0.4544(2) 0.0437(8) Uani d . . . 1.0 . .
C C25B 0.5578(3) 0.5110(2) 0.5124(2) 0.0442(8) Uani d . . . 1.0 . .
C C26B 0.6173(4) 0.3294(3) 0.9185(3) 0.0642(11) Uani d . . . 1.0 . .
C C27B 0.7448(4) 0.3871(4) 0.9873(3) 0.0873(15) Uani d . . . 1.0 . .
H H27D 0.758924 0.363058 1.037403 0.131 Uiso calc U . R 1.0 . .
H H27E 0.759319 0.450931 1.007888 0.131 Uiso calc U . R 1.0 . .
H H27F 0.799226 0.384809 0.96147 0.131 Uiso calc U . R 1.0 . .
C C28B 0.5358(4) 0.3349(3) 0.9625(3) 0.0685(11) Uani d . . . 1.0 . .
H H28D 0.548502 0.398517 0.980371 0.103 Uiso calc U . R 1.0 . .
H H28E 0.555062 0.314472 1.014705 0.103 Uiso calc U . R 1.0 . .
H H28F 0.452004 0.295053 0.920404 0.103 Uiso calc U . R 1.0 . .
C C29B 0.5936(5) 0.2288(3) 0.8877(3) 0.0873(15) Uani d . . . 1.0 . .
H H29D 0.606216 0.205341 0.938156 0.131 Uiso calc U . R 1.0 . .
H H29E 0.648668 0.22553 0.862858 0.131 Uiso calc U . R 1.0 . .
H H29F 0.510975 0.191542 0.842412 0.131 Uiso calc U . R 1.0 . .
C C30B 1.0514(3) 0.7379(3) 0.8670(2) 0.0625(10) Uani d . . . 1.0 . .
H H30C 1.067927 0.7956 0.851527 0.075 Uiso calc U . R 1.0 . .
H H30D 1.116643 0.721958 0.869297 0.075 Uiso calc U . R 1.0 . .
C C31B 1.0564(4) 0.7568(3) 0.9584(3) 0.0706(11) Uani d . . . 1.0 . .
H H31C 1.059736 0.705095 0.980603 0.085 Uiso calc U . R 1.0 C 1
H H31D 0.98214 0.759414 0.954557 0.085 Uiso calc U . R 1.0 C 1
C C32B 1.1636(4) 0.8462(4) 1.0242(3) 0.0816(12) Uani d U P D 0.240(3) D 1
H H32C 1.234401 0.834437 1.04074 0.098 Uiso calc U P R 0.240(3) D 1
H H32D 1.175247 0.89138 0.991761 0.098 Uiso calc U P R 0.240(3) D 1
C C33B 1.1677(19) 0.8931(16) 1.1087(10) 0.079(5) Uiso d U P D 0.240(3) D 1
H H33C 1.146026 0.847294 1.13914 0.095 Uiso calc U P R 0.240(3) D 1
H H33D 1.106626 0.915834 1.094185 0.095 Uiso calc U P R 0.240(3) D 1
C C34B 1.287(2) 0.9725(18) 1.1712(12) 0.096(6) Uiso d U P D 0.240(3) D 1
H H34C 1.299624 1.026069 1.149178 0.116 Uiso calc U P R 0.240(3) D 1
H H34D 1.351716 0.955247 1.174311 0.116 Uiso calc U P R 0.240(3) D 1
C C35B 1.293(2) 0.9990(17) 1.2658(11) 0.101(9) Uiso d . P D 0.240(3) D 1
H H35C 1.351961 1.064225 1.297925 0.121 Uiso calc U P R 0.240(3) D 1
H H35D 1.213692 0.992979 1.259491 0.121 Uiso calc U P R 0.240(3) D 1
C C36B 1.326(3) 0.940(3) 1.321(2) 0.144(10) Uiso d U P D 0.240(3) D 1
H H36C 1.278991 0.874391 1.283491 0.173 Uiso calc U P R 0.240(3) D 1
H H36D 1.305566 0.947278 1.370728 0.173 Uiso calc U P R 0.240(3) D 1
C C37B 1.459(2) 0.965(2) 1.356(2) 0.146(9) Uiso d U P D 0.240(3) D 1
H H37D 1.475891 0.924919 1.390869 0.218 Uiso calc U P R 0.240(3) D 1
H H37E 1.479897 0.956266 1.306835 0.218 Uiso calc U P R 0.240(3) D 1
H H37F 1.50648 1.029172 1.394094 0.218 Uiso calc U P R 0.240(3) D 1
C C32D 1.1636(4) 0.8462(4) 1.0242(3) 0.0816(12) Uani d U P D 0.326(3) D 2
H H32G 1.158189 0.898438 1.00412 0.098 Uiso calc U P R 0.326(3) D 2
H H32H 1.237943 0.845078 1.02626 0.098 Uiso calc U P R 0.326(3) D 2
C C33D 1.170(3) 0.8607(15) 1.1177(10) 0.071(4) Uiso d U P D 0.326(3) D 2
H H33G 1.087321 0.840422 1.112491 0.086 Uiso calc U P R 0.326(3) D 2
H H33H 1.201128 0.820989 1.144997 0.086 Uiso calc U P R 0.326(3) D 2
C C34D 1.247(2) 0.9596(14) 1.1792(9) 0.094(5) Uiso d U P D 0.326(3) D 2
H H34G 1.21035 0.998576 1.155767 0.112 Uiso calc U P R 0.326(3) D 2
H H34H 1.326877 0.982487 1.17997 0.112 Uiso calc U P R 0.326(3) D 2
C C35D 1.2611(17) 0.9694(17) 1.2750(8) 0.081(5) Uiso d . P D 0.326(3) D 2
H H35G 1.282652 1.033631 1.305258 0.097 Uiso calc U P R 0.326(3) D 2
H H35H 1.183962 0.928795 1.273462 0.097 Uiso calc U P R 0.326(3) D 2
C C36D 1.357(2) 0.944(2) 1.3268(15) 0.127(6) Uiso d U P D 0.326(3) D 2
H H36G 1.335477 0.8787 1.300794 0.152 Uiso calc U P R 0.326(3) D 2
H H36H 1.435829 0.983441 1.329413 0.152 Uiso calc U P R 0.326(3) D 2
C C37D 1.359(2) 0.962(2) 1.4169(14) 0.171(10) Uiso d . P D 0.326(3) D 2
H H37J 1.418517 0.948319 1.456875 0.257 Uiso calc U P R 0.326(3) D 2
H H37K 1.379104 1.027256 1.440358 0.257 Uiso calc U P R 0.326(3) D 2
H H37L 1.279629 0.923431 1.411989 0.257 Uiso calc U P R 0.326(3) D 2
C C32F 1.1636(4) 0.8462(4) 1.0242(3) 0.0816(12) Uani d U P D 0.166(3) D 3
H H32K 1.236766 0.841442 1.02826 0.098 Uiso calc U P R 0.166(3) D 3
H H32L 1.161458 0.896273 0.999019 0.098 Uiso calc U P R 0.166(3) D 3
C C33F 1.177(4) 0.876(3) 1.1179(15) 0.073(5) Uiso d U P D 0.166(3) D 3
H H33K 1.0982 0.867599 1.114395 0.088 Uiso calc U P R 0.166(3) D 3
H H33L 1.198226 0.833721 1.148422 0.088 Uiso calc U P R 0.166(3) D 3
C C34F 1.269(3) 0.974(2) 1.1742(19) 0.092(6) Uiso d U P D 0.166(3) D 3
H H34K 1.239226 0.998621 1.213062 0.111 Uiso calc U P R 0.166(3) D 3
H H34L 1.279453 1.012118 1.135488 0.111 Uiso calc U P R 0.166(3) D 3
C C35F 1.391(2) 0.978(2) 1.2320(18) 0.085(8) Uiso d . P D 0.166(3) D 3
H H35K 1.424253 0.958938 1.192685 0.102 Uiso calc U P R 0.166(3) D 3
H H35L 1.447861 1.041824 1.270118 0.102 Uiso calc U P R 0.166(3) D 3
C C36F 1.381(3) 0.916(3) 1.289(3) 0.127(8) Uiso d U P D 0.166(3) D 3
H H36K 1.354138 0.937497 1.332038 0.152 Uiso calc U P R 0.166(3) D 3
H H36L 1.32104 0.852495 1.252045 0.152 Uiso calc U P R 0.166(3) D 3
C C37F 1.499(3) 0.918(3) 1.338(3) 0.156(17) Uiso d . P D 0.166(3) D 3
H H37P 1.490305 0.877555 1.375258 0.234 Uiso calc U P R 0.166(3) D 3
H H37Q 1.524925 0.895862 1.296161 0.234 Uiso calc U P R 0.166(3) D 3
H H37R 1.557979 0.980748 1.376045 0.234 Uiso calc U P R 0.166(3) D 3
C C32H 1.1636(4) 0.8462(4) 1.0242(3) 0.0816(12) Uani d . P D 0.268(3) D 4
H H32O 1.15348 0.900249 1.011987 0.098 Uiso calc U P R 0.268(3) D 4
H H32P 1.238566 0.850207 1.022699 0.098 Uiso calc U P R 0.268(3) D 4
C C33H 1.164(2) 0.8397(13) 1.1164(8) 0.067(4) Uiso d U P D 0.268(3) D 4
H H33O 1.085543 0.830396 1.114771 0.081 Uiso calc U P R 0.268(3) D 4
H H33P 1.176919 0.786543 1.12834 0.081 Uiso calc U P R 0.268(3) D 4
C C34H 1.2623(14) 0.9275(10) 1.1889(8) 0.057(4) Uiso d . P D 0.268(3) D 4
H H34O 1.253833 0.980379 1.171978 0.069 Uiso calc U P R 0.268(3) D 4
H H34P 1.34029 0.932624 1.193249 0.069 Uiso calc U P R 0.268(3) D 4
C C35H 1.2634(18) 0.9343(14) 1.2815(10) 0.082(6) Uiso d . P D 0.268(3) D 4
H H35O 1.187836 0.932937 1.279435 0.098 Uiso calc U P R 0.268(3) D 4
H H35P 1.270382 0.8813 1.299266 0.098 Uiso calc U P R 0.268(3) D 4
C C36H 1.3683(18) 1.0231(14) 1.3478(12) 0.107(6) Uiso d U P D 0.268(3) D 4
H H36O 1.443995 1.018472 1.362171 0.128 Uiso calc U P R 0.268(3) D 4
H H36P 1.373174 1.074796 1.323638 0.128 Uiso calc U P R 0.268(3) D 4
C C37H 1.348(2) 1.0380(19) 1.4273(14) 0.140(8) Uiso d U P D 0.268(3) D 4
H H37V 1.414127 1.095184 1.472365 0.209 Uiso calc U P R 0.268(3) D 4
H H37W 1.272706 1.042307 1.411984 0.209 Uiso calc U P R 0.268(3) D 4
H H37X 1.343181 0.986258 1.450328 0.209 Uiso calc U P R 0.268(3) D 4
O O1S 0.6212(7) 0.1990(4) 0.1020(4) 0.108(2) Uani d U P D 0.684(7) E 1
C C1S 0.5803(14) 0.2200(9) 0.1634(10) 0.162(6) Uani d U P D 0.684(7) E 1
H H1S1 0.539356 0.25852 0.147386 0.194 Uiso calc U P R 0.684(7) E 1
H H1S2 0.647009 0.252759 0.223477 0.194 Uiso calc U P R 0.684(7) E 1
C C2S 0.4924(8) 0.1252(5) 0.1581(6) 0.098(3) Uani d . P D 0.684(7) E 1
H H2S1 0.497741 0.123967 0.217471 0.117 Uiso calc U P R 0.684(7) E 1
H H2S2 0.409175 0.110255 0.118532 0.117 Uiso calc U P R 0.684(7) E 1
C C3S 0.5274(6) 0.0606(5) 0.1233(5) 0.078(2) Uani d . P D 0.684(7) E 1
H H3S1 0.461343 0.013651 0.06729 0.094 Uiso calc U P R 0.684(7) E 1
H H3S2 0.552876 0.029551 0.166314 0.094 Uiso calc U P R 0.684(7) E 1
C C4S 0.6330(10) 0.1227(7) 0.1080(8) 0.109(3) Uani d U P D 0.684(7) E 1
H H4S1 0.709955 0.138234 0.157852 0.13 Uiso calc U P R 0.684(7) E 1
H H4S2 0.630849 0.090957 0.052768 0.13 Uiso calc U P R 0.684(7) E 1
O O1T 0.7251(16) 0.2179(14) 0.2258(12) 0.182(8) Uiso d . P D 0.316(7) E 2
C C1T 0.658(2) 0.1322(19) 0.1579(17) 0.149(7) Uiso d U P D 0.316(7) E 2
H H1T1 0.622934 0.08195 0.180297 0.179 Uiso calc U P R 0.316(7) E 2
H H1T2 0.707687 0.118086 0.13207 0.179 Uiso calc U P R 0.316(7) E 2
C C2T 0.560(3) 0.146(2) 0.0905(14) 0.172(13) Uiso d . P D 0.316(7) E 2
H H2T1 0.590128 0.17672 0.051708 0.207 Uiso calc U P R 0.316(7) E 2
H H2T2 0.48955 0.086235 0.053324 0.207 Uiso calc U P R 0.316(7) E 2
C C3T 0.5312(11) 0.2024(9) 0.1410(8) 0.045(3) Uiso d . P D 0.316(7) E 2
H H3T1 0.451568 0.167263 0.138755 0.054 Uiso calc U P R 0.316(7) E 2
H H3T2 0.533382 0.256187 0.121037 0.054 Uiso calc U P R 0.316(7) E 2
C C4T 0.635(2) 0.232(2) 0.2368(14) 0.200(14) Uiso d . P D 0.316(7) E 2
H H4T1 0.66515 0.297913 0.268213 0.241 Uiso calc U P R 0.316(7) E 2
H H4T2 0.605975 0.194937 0.271808 0.241 Uiso calc U P R 0.316(7) E 2

loop_
_atom_site_aniso_label
_atom_site_aniso_U_11
_atom_site_aniso_U_22
_atom_site_aniso_U_33
_atom_site_aniso_U_12
_atom_site_aniso_U_13
_atom_site_aniso_U_23
Cl1A 0.0396(5) 0.0606(6) 0.0564(5) 0.0107(4) 0.0138(4) 0.0055(4)
C1A 0.0385(18) 0.0426(18) 0.0360(18) 0.0136(15) 0.0071(14) 0.0066(14)
N1A 0.0365(15) 0.0485(16) 0.0299(14) 0.0064(13) 0.0063(12) 0.0041(12)
C2A 0.0341(17) 0.0497(19) 0.0362(18) 0.0092(15) 0.0090(14) 0.0094(15)
C3A 0.0414(19) 0.0465(19) 0.0405(18) 0.0148(16) 0.0129(15) 0.0111(15)
C4A 0.050(2) 0.0475(19) 0.048(2) 0.0187(17) 0.0197(17) 0.0129(16)
C5A 0.051(2) 0.055(2) 0.055(2) 0.0218(18) 0.0241(18) 0.0152(17)
C6A 0.062(2) 0.055(2) 0.050(2) 0.0271(19) 0.0261(19) 0.0173(17)
C7A 0.053(2) 0.050(2) 0.0407(19) 0.0193(17) 0.0147(16) 0.0114(15)
C8A 0.048(2) 0.0450(19) 0.0368(18) 0.0180(16) 0.0131(15) 0.0107(14)
C9A 0.0406(19) 0.0420(18) 0.0370(18) 0.0129(15) 0.0091(15) 0.0066(14)
C10A 0.055(2) 0.049(2) 0.0351(18) 0.0231(17) 0.0120(16) 0.0048(15)
C11A 0.043(2) 0.0450(19) 0.042(2) 0.0174(16) 0.0073(16) -0.0002(15)
C12A 0.0379(18) 0.0395(18) 0.0424(19) 0.0100(15) 0.0099(15) 0.0007(14)
C13A 0.0383(18) 0.0393(17) 0.0390(18) 0.0110(15) 0.0080(15) 0.0025(14)
C14A 0.0313(17) 0.0451(18) 0.0425(18) 0.0127(15) 0.0103(14) 0.0080(15)
C15A 0.0369(18) 0.048(2) 0.050(2) 0.0141(16) 0.0142(16) 0.0072(16)
C16A 0.042(2) 0.050(2) 0.060(2) 0.0165(16) 0.0213(18) 0.0153(18)
C17A 0.0424(19) 0.055(2) 0.060(2) 0.0220(17) 0.0255(18) 0.0203(18)
C18A 0.057(2) 0.059(2) 0.063(3) 0.0259(19) 0.026(2) 0.0234(19)
C19A 0.071(3) 0.069(3) 0.063(3) 0.033(2) 0.036(2) 0.028(2)
C20A 0.068(3) 0.070(3) 0.052(2) 0.035(2) 0.024(2) 0.0196(19)
C21A 0.054(2) 0.056(2) 0.047(2) 0.0233(18) 0.0211(18) 0.0131(17)
C22A 0.0406(19) 0.056(2) 0.0437(19) 0.0215(16) 0.0175(16) 0.0133(16)
C23A 0.0300(17) 0.0487(19) 0.0451(19) 0.0117(15) 0.0115(15) 0.0109(15)
C24A 0.0310(17) 0.0502(19) 0.0324(17) 0.0072(15) 0.0046(14) 0.0058(15)
C25A 0.0336(17) 0.0495(18) 0.0339(18) 0.0081(14) 0.0048(14) 0.0055(14)
C26A 0.074(3) 0.079(3) 0.056(2) 0.030(2) 0.035(2) 0.014(2)
C27A 0.093(4) 0.079(3) 0.050(3) 0.029(3) 0.038(3) 0.012(2)
C28A 0.113(5) 0.166(7) 0.076(4) 0.089(5) 0.040(4) 0.004(4)
C29A 0.105(5) 0.106(4) 0.074(4) 0.015(4) 0.053(4) 0.027(3)
C26C 0.074(3) 0.079(3) 0.056(2) 0.030(2) 0.035(2) 0.014(2)
C30A 0.034(3) 0.042(4) 0.030(3) 0.011(2) 0.004(2) 0.003(2)
C31A 0.050(3) 0.071(4) 0.047(3) 0.028(3) 0.004(3) 0.000(3)
C32A 0.048(3) 0.064(3) 0.059(4) 0.025(3) 0.017(3) 0.008(3)
C33A 0.064(4) 0.044(3) 0.083(5) 0.020(3) 0.007(4) 0.020(3)
C34A 0.042(3) 0.071(4) 0.058(4) 0.022(3) 0.010(3) 0.023(3)
C35A 0.050(3) 0.060(4) 0.050(3) 0.018(3) 0.019(3) 0.024(3)
C36A 0.063(5) 0.094(7) 0.054(5) 0.029(5) 0.020(4) 0.021(5)
C37A 0.077(5) 0.115(6) 0.067(5) 0.034(5) 0.027(4) 0.030(4)
Cl1B 0.0670(6) 0.0496(5) 0.0589(6) 0.0165(4) 0.0292(5) 0.0228(4)
C1B 0.054(2) 0.0460(19) 0.050(2) 0.0278(17) 0.0273(17) 0.0200(16)
N1B 0.0541(18) 0.0459(15) 0.0442(16) 0.0240(14) 0.0274(14) 0.0201(13)
C2B 0.054(2) 0.0407(18) 0.0452(19) 0.0211(16) 0.0296(17) 0.0165(15)
C3B 0.058(2) 0.0438(18) 0.049(2) 0.0271(17) 0.0296(18) 0.0204(15)
C4B 0.060(2) 0.049(2) 0.053(2) 0.0277(18) 0.0312(18) 0.0214(16)
C5B 0.067(3) 0.054(2) 0.062(2) 0.0314(19) 0.040(2) 0.0306(18)
C6B 0.069(3) 0.065(2) 0.064(2) 0.043(2) 0.043(2) 0.0366(19)
C7B 0.060(2) 0.067(2) 0.053(2) 0.037(2) 0.0318(19) 0.0278(18)
C8B 0.062(2) 0.0498(19) 0.049(2) 0.0316(18) 0.0333(18) 0.0237(16)
C9B 0.057(2) 0.053(2) 0.047(2) 0.0331(18) 0.0267(18) 0.0229(16)
C10B 0.059(2) 0.068(2) 0.053(2) 0.039(2) 0.0284(19) 0.0276(19)
C11B 0.052(2) 0.061(2) 0.054(2) 0.0313(18) 0.0251(18) 0.0254(17)
C12B 0.048(2) 0.057(2) 0.060(2) 0.0253(18) 0.0274(18) 0.0250(18)
C13B 0.053(2) 0.051(2) 0.053(2) 0.0294(18) 0.0271(18) 0.0246(17)
C14B 0.054(2) 0.0484(19) 0.052(2) 0.0249(17) 0.0276(18) 0.0226(16)
C15B 0.052(2) 0.067(2) 0.057(2) 0.0283(19) 0.0278(19) 0.0256(18)
C16B 0.052(2) 0.066(2) 0.067(3) 0.0269(19) 0.033(2) 0.028(2)
C17B 0.059(2) 0.050(2) 0.057(2) 0.0229(17) 0.0364(19) 0.0215(17)
C18B 0.057(2) 0.064(2) 0.065(3) 0.026(2) 0.035(2) 0.023(2)
C19B 0.067(3) 0.070(2) 0.058(2) 0.031(2) 0.036(2) 0.022(2)
C20B 0.059(2) 0.060(2) 0.055(2) 0.0222(19) 0.0279(19) 0.0198(18)
C21B 0.056(2) 0.052(2) 0.057(2) 0.0251(18) 0.0300(19) 0.0241(17)
C22B 0.054(2) 0.0436(19) 0.051(2) 0.0190(16) 0.0282(18) 0.0195(16)
C23B 0.054(2) 0.0416(18) 0.053(2) 0.0207(16) 0.0314(18) 0.0205(15)
C24B 0.051(2) 0.0416(18) 0.0443(19) 0.0210(16) 0.0255(17) 0.0174(15)
C25B 0.0521(18) 0.0424(18) 0.0447(19) 0.0230(16) 0.0254(17) 0.0168(15)
C26B 0.077(3) 0.089(3) 0.066(2) 0.055(2) 0.045(2) 0.050(2)
C27B 0.091(3) 0.145(4) 0.082(3) 0.075(3) 0.056(3) 0.079(3)
C28B 0.084(3) 0.093(3) 0.066(3) 0.053(3) 0.049(2) 0.048(2)
C29B 0.131(4) 0.112(4) 0.105(4) 0.093(4) 0.085(3) 0.081(3)
C30B 0.049(2) 0.078(3) 0.061(2) 0.031(2) 0.0194(19) 0.026(2)
C31B 0.055(2) 0.098(3) 0.056(2) 0.039(2) 0.016(2) 0.024(2)
C32B 0.055(2) 0.112(3) 0.065(2) 0.043(2) 0.0093(19) 0.019(2)
C32D 0.055(2) 0.112(3) 0.065(2) 0.043(2) 0.0093(19) 0.019(2)
C32F 0.055(2) 0.112(3) 0.065(2) 0.043(2) 0.0093(19) 0.019(2)
C32H 0.055(2) 0.112(3) 0.065(2) 0.043(2) 0.0093(19) 0.019(2)
O1S 0.169(5) 0.097(4) 0.121(4) 0.076(4) 0.099(4) 0.069(3)
C1S 0.172(7) 0.159(7) 0.159(7) 0.077(5) 0.072(5) 0.056(5)
C2S 0.135(7) 0.092(5) 0.104(6) 0.060(5) 0.078(6) 0.042(5)
C3S 0.068(4) 0.083(5) 0.089(5) 0.036(4) 0.037(4) 0.035(4)
C4S 0.125(6) 0.126(6) 0.138(7) 0.082(5) 0.081(6) 0.087(6)

loop_
_atom_type_symbol
_atom_type_description
_atom_type_scat_dispersion_real
_atom_type_scat_dispersion_imag
_atom_type_scat_source
C C 0.0181 0.0091 'International Tables Vol C Tables 4.2.6.8 and 6.1.1.4'
H H 0.0000 0.0000 'International Tables Vol C Tables 4.2.6.8 and 6.1.1.4'
Cl Cl 0.3639 0.7018 'International Tables Vol C Tables 4.2.6.8 and 6.1.1.4'
N N 0.0311 0.0180 'International Tables Vol C Tables 4.2.6.8 and 6.1.1.4'
O O 0.0492 0.0322 'International Tables Vol C Tables 4.2.6.8 and 6.1.1.4'

loop_
_geom_angle_atom_site_label_1
_geom_angle_atom_site_label_2
_geom_angle_atom_site_label_3
_geom_angle_site_symmetry_1
_geom_angle_site_symmetry_3
_geom_angle
_geom_angle_publ_flag
C9A C1A N1A . . 117.2(3) ?
C9A C1A C13A . . 122.5(3) ?
N1A C1A C13A . . 120.1(3) ?
C25A N1A C1A . . 121.3(3) ?
C25A N1A C2A . . 106.8(2) ?
C1A N1A C2A . . 122.1(3) ?
C24A C2A N1A 2 . 109.5(3) ?
C24A C2A C3A 2 . 136.7(3) ?
N1A C2A C3A . . 113.8(3) ?
C4A C3A C8A . . 117.1(3) ?
C4A C3A C2A . . 124.6(3) ?
C8A C3A C2A . . 118.3(3) ?
C5A C4A C3A . . 121.9(3) ?
C5A C4A Cl1A . . 117.6(3) ?
C3A C4A Cl1A . . 120.4(3) ?
C4A C5A C6A . . 121.4(3) ?
C4A C5A H5A . . 119.3 ?
C6A C5A H5A . . 119.3 ?
C7A C6A C5A . . 117.3(3) ?
C7A C6A C26C . . 123.4(3) ?
C5A C6A C26C . . 119.3(3) ?
C7A C6A C26A . . 123.4(3) ?
C5A C6A C26A . . 119.3(3) ?
C8A C7A C6A . . 122.3(3) ?
C8A C7A H7A . . 118.8 ?
C6A C7A H7A . . 118.8 ?
C7A C8A C3A . . 119.8(3) ?
C7A C8A C9A . . 121.8(3) ?
C3A C8A C9A . . 118.3(3) ?
C1A C9A C10A . . 118.1(3) ?
C1A C9A C8A . . 119.1(3) ?
C10A C9A C8A . . 122.8(3) ?
C11A C10A C9A . . 121.0(3) ?
C11A C10A H10A . . 119.5 ?
C9A C10A H10A . . 119.5 ?
C12A C11A C10A . . 118.3(3) ?
C12A C11A C30A . . 117.3(6) ?
C10A C11A C30A . . 124.4(6) ?
C12A C11A C30E . . 131.6(12) ?
C10A C11A C30E . . 109.7(11) ?
C12A C11A C30C . . 126.(3) ?
C10A C11A C30C . . 116.(3) ?
C11A C12A C13A . . 124.1(3) ?
C11A C12A H12A . . 117.9 ?
C13A C12A H12A . . 117.9 ?
C12A C13A C1A . . 114.7(3) ?
C12A C13A C14A . . 117.5(3) ?
C1A C13A C14A . . 127.1(3) ?
C23A C14A C15A . . 117.5(3) ?
C23A C14A C13A . . 129.0(3) ?
C15A C14A C13A . . 113.5(3) ?
C16A C15A C14A . . 123.2(3) ?
C16A C15A H15A . . 118.4 ?
C14A C15A H15A . . 118.4 ?
C15A C16A C17A . . 120.5(3) ?
C15A C16A H16A . . 119.7 ?
C17A C16A H16A . . 119.7 ?
C16A C17A C18A . . 121.7(3) ?
C16A C17A C22A . . 118.6(3) ?
C18A C17A C22A . . 119.6(3) ?
C19A C18A C17A . . 121.4(4) ?
C19A C18A H18A . . 119.3 ?
C17A C18A H18A . . 119.3 ?
C18A C19A C20A . . 119.5(4) ?
C18A C19A H19A . . 120.2 ?
C20A C19A H19A . . 120.2 ?
C21A C20A C19A . . 120.8(4) ?
C21A C20A H20A . . 119.6 ?
C19A C20A H20A . . 119.6 ?
C20A C21A C22A . . 121.6(3) ?
C20A C21A H21A . . 119.2 ?
C22A C21A H21A . . 119.2 ?
C21A C22A C17A . . 116.7(3) ?
C21A C22A C23A . . 123.0(3) ?
C17A C22A C23A . . 120.3(3) ?
C14A C23A C22A . . 119.3(3) ?
C14A C23A C24A . . 118.7(3) ?
C22A C23A C24A . . 121.5(3) ?
C25A C24A C2A . 2 103.3(3) ?
C25A C24A C23A . . 119.9(3) ?
C2A C24A C23A 2 . 136.1(3) ?
C25A C25A N1A 2 . 108.1(4) ?
C25A C25A C24A 2 . 112.2(4) ?
N1A C25A C24A . . 139.7(3) ?
C27A C26A C29A . . 109.8(4) ?
C27A C26A C6A . . 112.3(3) ?
C29A C26A C6A . . 109.6(4) ?
C27A C26A C28A . . 106.4(4) ?
C29A C26A C28A . . 110.8(5) ?
C6A C26A C28A . . 108.0(4) ?
C26A C27A H27A . . 109.5 ?
C26A C27A H27B . . 109.5 ?
H27A C27A H27B . . 109.5 ?
C26A C27A H27C . . 109.5 ?
H27A C27A H27C . . 109.5 ?
H27B C27A H27C . . 109.5 ?
C26A C28A H28A . . 109.5 ?
C26A C28A H28B . . 109.5 ?
H28A C28A H28B . . 109.5 ?
C26A C28A H28C . . 109.5 ?
H28A C28A H28C . . 109.5 ?
H28B C28A H28C . . 109.5 ?
C26A C29A H29A . . 109.5 ?
C26A C29A H29B . . 109.5 ?
H29A C29A H29B . . 109.5 ?
C26A C29A H29C . . 109.5 ?
H29A C29A H29C . . 109.5 ?
H29B C29A H29C . . 109.5 ?
C29C C26C C6A . . 116.4(18) ?
C29C C26C C28C . . 113.(2) ?
C6A C26C C28C . . 114.(2) ?
C29C C26C C27C . . 103.7(19) ?
C6A C26C C27C . . 103.6(17) ?
C28C C26C C27C . . 104.(2) ?
C26C C27C H27G . . 109.5 ?
C26C C27C H27H . . 109.5 ?
H27G C27C H27H . . 109.5 ?
C26C C27C H27I . . 109.5 ?
H27G C27C H27I . . 109.5 ?
H27H C27C H27I . . 109.5 ?
C26C C28C H28G . . 109.5 ?
C26C C28C H28H . . 109.5 ?
H28G C28C H28H . . 109.5 ?
C26C C28C H28I . . 109.5 ?
H28G C28C H28I . . 109.5 ?
H28H C28C H28I . . 109.5 ?
C26C C29C H29G . . 109.5 ?
C26C C29C H29H . . 109.5 ?
H29G C29C H29H . . 109.5 ?
C26C C29C H29I . . 109.5 ?
H29G C29C H29I . . 109.5 ?
H29H C29C H29I . . 109.5 ?
C31A C30A C11A . . 115.3(5) ?
C31A C30A H30A . . 108.5 ?
C11A C30A H30A . . 108.5 ?
C31A C30A H30B . . 108.5 ?
C11A C30A H30B . . 108.5 ?
H30A C30A H30B . . 107.5 ?
C30A C31A C32A . . 113.5(4) ?
C30A C31A H31A . . 108.9 ?
C32A C31A H31A . . 108.9 ?
C30A C31A H31B . . 108.9 ?
C32A C31A H31B . . 108.9 ?
H31A C31A H31B . . 107.7 ?
C33A C32A C31A . . 114.8(6) ?
C33A C32A H32A . . 108.6 ?
C31A C32A H32A . . 108.6 ?
C33A C32A H32B . . 108.6 ?
C31A C32A H32B . . 108.6 ?
H32A C32A H32B . . 107.5 ?
C32A C33A C34A . . 115.8(7) ?
C32A C33A H33A . . 108.3 ?
C34A C33A H33A . . 108.3 ?
C32A C33A H33B . . 108.3 ?
C34A C33A H33B . . 108.3 ?
H33A C33A H33B . . 107.4 ?
C35A C34A C33A . . 120.3(6) ?
C35A C34A H34A . . 107.3 ?
C33A C34A H34A . . 107.3 ?
C35A C34A H34B . . 107.3 ?
C33A C34A H34B . . 107.3 ?
H34A C34A H34B . . 106.9 ?
C34A C35A C36A . . 116.5(6) ?
C34A C35A H35A . . 108.2 ?
C36A C35A H35A . . 108.2 ?
C34A C35A H35B . . 108.2 ?
C36A C35A H35B . . 108.2 ?
H35A C35A H35B . . 107.3 ?
C37A C36A C35A . . 115.5(7) ?
C37A C36A H36A . . 108.4 ?
C35A C36A H36A . . 108.4 ?
C37A C36A H36B . . 108.4 ?
C35A C36A H36B . . 108.4 ?
H36A C36A H36B . . 107.5 ?
C36A C37A H37A . . 109.5 ?
C36A C37A H37B . . 109.5 ?
H37A C37A H37B . . 109.5 ?
C36A C37A H37C . . 109.5 ?
H37A C37A H37C . . 109.5 ?
H37B C37A H37C . . 109.5 ?
C31C C30C C11A . . 107.5(15) ?
C31C C30C H30E . . 110.2 ?
C11A C30C H30E . . 110.2 ?
C31C C30C H30F . . 110.2 ?
C11A C30C H30F . . 110.2 ?
H30E C30C H30F . . 108.5 ?
C30C C31C C32C . . 118.0(17) ?
C30C C31C H31E . . 107.8 ?
C32C C31C H31E . . 107.8 ?
C30C C31C H31F . . 107.8 ?
C32C C31C H31F . . 107.8 ?
H31E C31C H31F . . 107.1 ?
C33C C32C C31C . . 128.1(18) ?
C33C C32C H32E . . 105.3 ?
C31C C32C H32E . . 105.3 ?
C33C C32C H32F . . 105.3 ?
C31C C32C H32F . . 105.3 ?
H32E C32C H32F . . 106.0 ?
C32C C33C C34C . . 114.7(16) ?
C32C C33C H33E . . 108.6 ?
C34C C33C H33E . . 108.6 ?
C32C C33C H33F . . 108.6 ?
C34C C33C H33F . . 108.6 ?
H33E C33C H33F . . 107.6 ?
C35C C34C C33C . . 110.8(14) ?
C35C C34C H34E . . 109.5 ?
C33C C34C H34E . . 109.5 ?
C35C C34C H34F . . 109.5 ?
C33C C34C H34F . . 109.5 ?
H34E C34C H34F . . 108.1 ?
C34C C35C C36C . . 109.0(14) ?
C34C C35C H35E . . 109.9 ?
C36C C35C H35E . . 109.9 ?
C34C C35C H35F . . 109.9 ?
C36C C35C H35F . . 109.9 ?
H35E C35C H35F . . 108.3 ?
C37C C36C C35C . . 108.1(17) ?
C37C C36C H36E . . 110.1 ?
C35C C36C H36E . . 110.1 ?
C37C C36C H36F . . 110.1 ?
C35C C36C H36F . . 110.1 ?
H36E C36C H36F . . 108.4 ?
C36C C37C H37G . . 109.5 ?
C36C C37C H37H . . 109.5 ?
H37G C37C H37H . . 109.5 ?
C36C C37C H37I . . 109.5 ?
H37G C37C H37I . . 109.5 ?
H37H C37C H37I . . 109.5 ?
C11A C30E C31E . . 118.7(16) ?
C11A C30E H30I . . 107.6 ?
C31E C30E H30I . . 107.6 ?
C11A C30E H30J . . 107.6 ?
C31E C30E H30J . . 107.6 ?
H30I C30E H30J . . 107.1 ?
C30E C31E C32E . . 109.6(19) ?
C30E C31E H31I . . 109.7 ?
C32E C31E H31I . . 109.7 ?
C30E C31E H31J . . 109.7 ?
C32E C31E H31J . . 109.7 ?
H31I C31E H31J . . 108.2 ?
C33E C32E C31E . . 118.(2) ?
C33E C32E H32I . . 107.9 ?
C31E C32E H32I . . 107.9 ?
C33E C32E H32J . . 107.9 ?
C31E C32E H32J . . 107.9 ?
H32I C32E H32J . . 107.2 ?
C32E C33E C34E . . 117.(2) ?
C32E C33E H33I . . 108.1 ?
C34E C33E H33I . . 108.1 ?
C32E C33E H33J . . 108.1 ?
C34E C33E H33J . . 108.1 ?
H33I C33E H33J . . 107.3 ?
C35E C34E C33E . . 103.7(16) ?
C35E C34E H34I . . 111.0 ?
C33E C34E H34I . . 111.0 ?
C35E C34E H34J . . 111.0 ?
C33E C34E H34J . . 111.0 ?
H34I C34E H34J . . 109.0 ?
C34E C35E C36E . . 110.7(19) ?
C34E C35E H35I . . 109.5 ?
C36E C35E H35I . . 109.5 ?
C34E C35E H35J . . 109.5 ?
C36E C35E H35J . . 109.5 ?
H35I C35E H35J . . 108.1 ?
C37E C36E C35E . . 107.6(19) ?
C37E C36E H36I . . 110.2 ?
C35E C36E H36I . . 110.2 ?
C37E C36E H36J . . 110.2 ?
C35E C36E H36J . . 110.2 ?
H36I C36E H36J . . 108.5 ?
C36E C37E H37M . . 109.5 ?
C36E C37E H37N . . 109.5 ?
H37M C37E H37N . . 109.5 ?
C36E C37E H37O . . 109.5 ?
H37M C37E H37O . . 109.5 ?
H37N C37E H37O . . 109.5 ?
C9B C1B N1B . . 117.3(3) ?
C9B C1B C13B . . 121.9(3) ?
N1B C1B C13B . . 120.7(3) ?
C25B N1B C1B . . 121.8(3) ?
C25B N1B C2B . . 106.4(3) ?
C1B N1B C2B . . 122.5(3) ?
C24B C2B N1B 2_666 . 109.2(3) ?
C24B C2B C3B 2_666 . 136.8(3) ?
N1B C2B C3B . . 114.0(3) ?
C4B C3B C8B . . 116.9(3) ?
C4B C3B C2B . . 124.8(3) ?
C8B C3B C2B . . 118.3(3) ?
C5B C4B C3B . . 122.4(3) ?
C5B C4B Cl1B . . 117.3(3) ?
C3B C4B Cl1B . . 120.2(3) ?
C4B C5B C6B . . 120.8(3) ?
C4B C5B H5B . . 119.6 ?
C6B C5B H5B . . 119.6 ?
C7B C6B C5B . . 117.5(3) ?
C7B C6B C26B . . 123.6(4) ?
C5B C6B C26B . . 118.9(3) ?
C6B C7B C8B . . 122.8(4) ?
C6B C7B H7B . . 118.6 ?
C8B C7B H7B . . 118.6 ?
C7B C8B C3B . . 119.5(3) ?
C7B C8B C9B . . 121.1(3) ?
C3B C8B C9B . . 119.3(3) ?
C10B C9B C1B . . 117.9(3) ?
C10B C9B C8B . . 123.4(3) ?
C1B C9B C8B . . 118.6(3) ?
C11B C10B C9B . . 121.9(3) ?
C11B C10B H10B . . 119.0 ?
C9B C10B H10B . . 119.0 ?
C10B C11B C12B . . 117.3(3) ?
C10B C11B C30B . . 123.6(3) ?
C12B C11B C30B . . 119.0(3) ?
C13B C12B C11B . . 124.5(3) ?
C13B C12B H12B . . 117.7 ?
C11B C12B H12B . . 117.7 ?
C12B C13B C1B . . 115.2(3) ?
C12B C13B C14B . . 117.7(3) ?
C1B C13B C14B . . 126.3(3) ?
C23B C14B C15B . . 118.1(3) ?
C23B C14B C13B . . 128.6(3) ?
C15B C14B C13B . . 113.2(3) ?
C16B C15B C14B . . 122.8(4) ?
C16B C15B H15B . . 118.6 ?
C14B C15B H15B . . 118.6 ?
C15B C16B C17B . . 120.8(4) ?
C15B C16B H16B . . 119.6 ?
C17B C16B H16B . . 119.6 ?
C16B C17B C18B . . 121.7(3) ?
C16B C17B C22B . . 118.5(3) ?
C18B C17B C22B . . 119.8(3) ?
C19B C18B C17B . . 121.1(4) ?
C19B C18B H18B . . 119.5 ?
C17B C18B H18B . . 119.5 ?
C18B C19B C20B . . 119.9(4) ?
C18B C19B H19B . . 120.1 ?
C20B C19B H19B . . 120.1 ?
C21B C20B C19B . . 120.5(4) ?
C21B C20B H20B . . 119.8 ?
C19B C20B H20B . . 119.8 ?
C20B C21B C22B . . 122.2(4) ?
C20B C21B H21B . . 118.9 ?
C22B C21B H21B . . 118.9 ?
C21B C22B C17B . . 116.5(3) ?
C21B C22B C23B . . 123.2(3) ?
C17B C22B C23B . . 120.0(3) ?
C14B C23B C22B . . 119.0(3) ?
C14B C23B C24B . . 119.6(3) ?
C22B C23B C24B . . 120.7(3) ?
C25B C24B C2B . 2_666 103.4(3) ?
C25B C24B C23B . . 119.5(3) ?
C2B C24B C23B 2_666 . 136.1(3) ?
C25B C25B N1B 2_666 . 108.6(4) ?
C25B C25B C24B 2_666 . 112.3(4) ?
N1B C25B C24B . . 139.0(3) ?
C27B C26B C6B . . 112.7(3) ?
C27B C26B C29B . . 109.5(4) ?
C6B C26B C29B . . 108.6(3) ?
C27B C26B C28B . . 107.4(4) ?
C6B C26B C28B . . 109.4(3) ?
C29B C26B C28B . . 109.2(3) ?
C26B C27B H27D . . 109.5 ?
C26B C27B H27E . . 109.5 ?
H27D C27B H27E . . 109.5 ?
C26B C27B H27F . . 109.5 ?
H27D C27B H27F . . 109.5 ?
H27E C27B H27F . . 109.5 ?
C26B C28B H28D . . 109.5 ?
C26B C28B H28E . . 109.5 ?
H28D C28B H28E . . 109.5 ?
C26B C28B H28F . . 109.5 ?
H28D C28B H28F . . 109.5 ?
H28E C28B H28F . . 109.5 ?
C26B C29B H29D . . 109.5 ?
C26B C29B H29E . . 109.5 ?
H29D C29B H29E . . 109.5 ?
C26B C29B H29F . . 109.5 ?
H29D C29B H29F . . 109.5 ?
H29E C29B H29F . . 109.5 ?
C11B C30B C31B . . 116.4(3) ?
C11B C30B H30C . . 108.2 ?
C31B C30B H30C . . 108.2 ?
C11B C30B H30D . . 108.2 ?
C31B C30B H30D . . 108.2 ?
H30C C30B H30D . . 107.3 ?
C30B C31B C32H . . 113.1(4) ?
C30B C31B C32B . . 113.1(4) ?
C30B C31B C32D . . 113.1(4) ?
C30B C31B C32F . . 113.1(4) ?
C30B C31B H31C . . 109.0 ?
C32B C31B H31C . . 109.0 ?
C30B C31B H31D . . 109.0 ?
C32B C31B H31D . . 109.0 ?
H31C C31B H31D . . 107.8 ?
C33B C32B C31B . . 122.0(9) ?
C33B C32B H32C . . 106.8 ?
C31B C32B H32C . . 106.8 ?
C33B C32B H32D . . 106.8 ?
C31B C32B H32D . . 106.8 ?
H32C C32B H32D . . 106.7 ?
C32B C33B C34B . . 114.2(15) ?
C32B C33B H33C . . 108.7 ?
C34B C33B H33C . . 108.7 ?
C32B C33B H33D . . 108.7 ?
C34B C33B H33D . . 108.7 ?
H33C C33B H33D . . 107.6 ?
C33B C34B C35B . . 109.9(16) ?
C33B C34B H34C . . 109.7 ?
C35B C34B H34C . . 109.7 ?
C33B C34B H34D . . 109.7 ?
C35B C34B H34D . . 109.7 ?
H34C C34B H34D . . 108.2 ?
C36B C35B C34B . . 113.6(15) ?
C36B C35B H35C . . 108.9 ?
C34B C35B H35C . . 108.9 ?
C36B C35B H35D . . 108.9 ?
C34B C35B H35D . . 108.9 ?
H35C C35B H35D . . 107.7 ?
C35B C36B C37B . . 112.7(15) ?
C35B C36B H36C . . 109.0 ?
C37B C36B H36C . . 109.0 ?
C35B C36B H36D . . 109.0 ?
C37B C36B H36D . . 109.0 ?
H36C C36B H36D . . 107.8 ?
C36B C37B H37D . . 109.5 ?
C36B C37B H37E . . 109.5 ?
H37D C37B H37E . . 109.5 ?
C36B C37B H37F . . 109.5 ?
H37D C37B H37F . . 109.5 ?
H37E C37B H37F . . 109.5 ?
C31B C32D C33D . . 111.7(9) ?
C31B C32D H32G . . 109.3 ?
C33D C32D H32G . . 109.3 ?
C31B C32D H32H . . 109.3 ?
C33D C32D H32H . . 109.3 ?
H32G C32D H32H . . 107.9 ?
C34D C33D C32D . . 114.6(12) ?
C34D C33D H33G . . 108.6 ?
C32D C33D H33G . . 108.6 ?
C34D C33D H33H . . 108.6 ?
C32D C33D H33H . . 108.6 ?
H33G C33D H33H . . 107.6 ?
C33D C34D C35D . . 112.8(15) ?
C33D C34D H34G . . 109.0 ?
C35D C34D H34G . . 109.0 ?
C33D C34D H34H . . 109.0 ?
C35D C34D H34H . . 109.0 ?
H34G C34D H34H . . 107.8 ?
C36D C35D C34D . . 111.4(13) ?
C36D C35D H35G . . 109.3 ?
C34D C35D H35G . . 109.3 ?
C36D C35D H35H . . 109.3 ?
C34D C35D H35H . . 109.3 ?
H35G C35D H35H . . 108.0 ?
C37D C36D C35D . . 101.9(16) ?
C37D C36D H36G . . 111.4 ?
C35D C36D H36G . . 111.4 ?
C37D C36D H36H . . 111.4 ?
C35D C36D H36H . . 111.4 ?
H36G C36D H36H . . 109.2 ?
C36D C37D H37J . . 109.5 ?
C36D C37D H37K . . 109.5 ?
H37J C37D H37K . . 109.5 ?
C36D C37D H37L . . 109.5 ?
H37J C37D H37L . . 109.5 ?
H37K C37D H37L . . 109.5 ?
C33F C32F C31B . . 118.7(13) ?
C33F C32F H32K . . 107.6 ?
C31B C32F H32K . . 107.6 ?
C33F C32F H32L . . 107.6 ?
C31B C32F H32L . . 107.6 ?
H32K C32F H32L . . 107.1 ?
C34F C33F C32F . . 116.(2) ?
C34F C33F H33K . . 108.2 ?
C32F C33F H33K . . 108.2 ?
C34F C33F H33L . . 108.2 ?
C32F C33F H33L . . 108.2 ?
H33K C33F H33L . . 107.4 ?
C33F C34F C35F . . 111.(2) ?
C33F C34F H34K . . 109.4 ?
C35F C34F H34K . . 109.4 ?
C33F C34F H34L . . 109.4 ?
C35F C34F H34L . . 109.4 ?
H34K C34F H34L . . 108.0 ?
C36F C35F C34F . . 113.(2) ?
C36F C35F H35K . . 109.0 ?
C34F C35F H35K . . 109.0 ?
C36F C35F H35L . . 109.0 ?
C34F C35F H35L . . 109.0 ?
H35K C35F H35L . . 107.8 ?
C37F C36F C35F . . 111.(2) ?
C37F C36F H36K . . 109.5 ?
C35F C36F H36K . . 109.5 ?
C37F C36F H36L . . 109.5 ?
C35F C36F H36L . . 109.5 ?
H36K C36F H36L . . 108.1 ?
C36F C37F H37P . . 109.5 ?
C36F C37F H37Q . . 109.5 ?
H37P C37F H37Q . . 109.5 ?
C36F C37F H37R . . 109.5 ?
H37P C37F H37R . . 109.5 ?
H37Q C37F H37R . . 109.5 ?
C31B C32H C33H . . 103.2(7) ?
C31B C32H H32O . . 111.1 ?
C33H C32H H32O . . 111.1 ?
C31B C32H H32P . . 111.1 ?
C33H C32H H32P . . 111.1 ?
H32O C32H H32P . . 109.1 ?
C34H C33H C32H . . 109.4(11) ?
C34H C33H H33O . . 109.8 ?
C32H C33H H33O . . 109.8 ?
C34H C33H H33P . . 109.8 ?
C32H C33H H33P . . 109.8 ?
H33O C33H H33P . . 108.2 ?
C33H C34H C35H . . 114.5(12) ?
C33H C34H H34O . . 108.6 ?
C35H C34H H34O . . 108.6 ?
C33H C34H H34P . . 108.6 ?
C35H C34H H34P . . 108.6 ?
H34O C34H H34P . . 107.6 ?
C36H C35H C34H . . 108.9(13) ?
C36H C35H H35O . . 109.9 ?
C34H C35H H35O . . 109.9 ?
C36H C35H H35P . . 109.9 ?
C34H C35H H35P . . 109.9 ?
H35O C35H H35P . . 108.3 ?
C37H C36H C35H . . 106.5(16) ?
C37H C36H H36O . . 110.4 ?
C35H C36H H36O . . 110.4 ?
C37H C36H H36P . . 110.4 ?
C35H C36H H36P . . 110.4 ?
H36O C36H H36P . . 108.6 ?
C36H C37H H37V . . 109.5 ?
C36H C37H H37W . . 109.5 ?
H37V C37H H37W . . 109.5 ?
C36H C37H H37X . . 109.5 ?
H37V C37H H37X . . 109.5 ?
H37W C37H H37X . . 109.5 ?
C4S O1S C1S . . 106.8(8) ?
O1S C1S C2S . . 103.5(9) ?
O1S C1S H1S1 . . 111.1 ?
C2S C1S H1S1 . . 111.1 ?
O1S C1S H1S2 . . 111.1 ?
C2S C1S H1S2 . . 111.1 ?
H1S1 C1S H1S2 . . 109.0 ?
C3S C2S C1S . . 105.6(8) ?
C3S C2S H2S1 . . 110.6 ?
C1S C2S H2S1 . . 110.6 ?
C3S C2S H2S2 . . 110.6 ?
C1S C2S H2S2 . . 110.6 ?
H2S1 C2S H2S2 . . 108.7 ?
C2S C3S C4S . . 102.6(6) ?
C2S C3S H3S1 . . 111.2 ?
C4S C3S H3S1 . . 111.2 ?
C2S C3S H3S2 . . 111.2 ?
C4S C3S H3S2 . . 111.2 ?
H3S1 C3S H3S2 . . 109.2 ?
O1S C4S C3S . . 106.8(7) ?
O1S C4S H4S1 . . 110.4 ?
C3S C4S H4S1 . . 110.4 ?
O1S C4S H4S2 . . 110.4 ?
C3S C4S H4S2 . . 110.4 ?
H4S1 C4S H4S2 . . 108.6 ?
C4T O1T C1T . . 100.6(17) ?
O1T C1T C2T . . 103.1(18) ?
O1T C1T H1T1 . . 111.1 ?
C2T C1T H1T1 . . 111.1 ?
O1T C1T H1T2 . . 111.1 ?
C2T C1T H1T2 . . 111.1 ?
H1T1 C1T H1T2 . . 109.1 ?
C3T C2T C1T . . 105.4(16) ?
C3T C2T H2T1 . . 110.7 ?
C1T C2T H2T1 . . 110.7 ?
C3T C2T H2T2 . . 110.7 ?
C1T C2T H2T2 . . 110.7 ?
H2T1 C2T H2T2 . . 108.8 ?
C2T C3T C4T . . 100.8(13) ?
C2T C3T H3T1 . . 111.6 ?
C4T C3T H3T1 . . 111.6 ?
C2T C3T H3T2 . . 111.6 ?
C4T C3T H3T2 . . 111.6 ?
H3T1 C3T H3T2 . . 109.4 ?
O1T C4T C3T . . 107.1(16) ?
O1T C4T H4T1 . . 110.3 ?
C3T C4T H4T1 . . 110.3 ?
O1T C4T H4T2 . . 110.3 ?
C3T C4T H4T2 . . 110.3 ?
H4T1 C4T H4T2 . . 108.6 ?

loop_
_geom_bond_atom_site_label_1
_geom_bond_atom_site_label_2
_geom_bond_site_symmetry_2
_geom_bond_distance
_geom_bond_publ_flag
Cl1A C4A . 1.742(3) ?
C1A C9A . 1.395(5) ?
C1A N1A . 1.402(4) ?
C1A C13A . 1.419(5) ?
N1A C25A . 1.375(4) ?
N1A C2A . 1.422(4) ?
C2A C24A 2 1.410(5) ?
C2A C3A . 1.450(5) ?
C3A C4A . 1.406(5) ?
C3A C8A . 1.414(4) ?
C4A C5A . 1.369(5) ?
C5A C6A . 1.395(5) ?
C5A H5A . 0.95 ?
C6A C7A . 1.392(5) ?
C6A C26C . 1.530(5) ?
C6A C26A . 1.530(5) ?
C7A C8A . 1.391(5) ?
C7A H7A . 0.95 ?
C8A C9A . 1.482(5) ?
C9A C10A . 1.403(4) ?
C10A C11A . 1.383(5) ?
C10A H10A . 0.95 ?
C11A C12A . 1.383(5) ?
C11A C30A . 1.521(5) ?
C11A C30E . 1.526(9) ?
C11A C30C . 1.527(10) ?
C12A C13A . 1.400(4) ?
C12A H12A . 0.95 ?
C13A C14A . 1.509(5) ?
C14A C23A . 1.401(4) ?
C14A C15A . 1.429(5) ?
C15A C16A . 1.364(5) ?
C15A H15A . 0.95 ?
C16A C17A . 1.394(5) ?
C16A H16A . 0.95 ?
C17A C18A . 1.417(5) ?
C17A C22A . 1.428(5) ?
C18A C19A . 1.344(5) ?
C18A H18A . 0.95 ?
C19A C20A . 1.403(6) ?
C19A H19A . 0.95 ?
C20A C21A . 1.369(5) ?
C20A H20A . 0.95 ?
C21A C22A . 1.412(5) ?
C21A H21A . 0.95 ?
C22A C23A . 1.445(5) ?
C23A C24A . 1.480(5) ?
C24A C25A . 1.406(5) ?
C25A C25A 2 1.355(6) ?
C26A C27A . 1.522(6) ?
C26A C29A . 1.522(7) ?
C26A C28A . 1.554(7) ?
C27A H27A . 0.98 ?
C27A H27B . 0.98 ?
C27A H27C . 0.98 ?
C28A H28A . 0.98 ?
C28A H28B . 0.98 ?
C28A H28C . 0.98 ?
C29A H29A . 0.98 ?
C29A H29B . 0.98 ?
C29A H29C . 0.98 ?
C26C C29C . 1.523(19) ?
C26C C28C . 1.54(2) ?
C26C C27C . 1.579(19) ?
C27C H27G . 0.98 ?
C27C H27H . 0.98 ?
C27C H27I . 0.98 ?
C28C H28G . 0.98 ?
C28C H28H . 0.98 ?
C28C H28I . 0.98 ?
C29C H29G . 0.98 ?
C29C H29H . 0.98 ?
C29C H29I . 0.98 ?
C30A C31A . 1.517(10) ?
C30A H30A . 0.99 ?
C30A H30B . 0.99 ?
C31A C32A . 1.554(7) ?
C31A H31A . 0.99 ?
C31A H31B . 0.99 ?
C32A C33A . 1.355(9) ?
C32A H32A . 0.99 ?
C32A H32B . 0.99 ?
C33A C34A . 1.590(9) ?
C33A H33A . 0.99 ?
C33A H33B . 0.99 ?
C34A C35A . 1.473(8) ?
C34A H34A . 0.99 ?
C34A H34B . 0.99 ?
C35A C36A . 1.518(8) ?
C35A H35A . 0.99 ?
C35A H35B . 0.99 ?
C36A C37A . 1.487(9) ?
C36A H36A . 0.99 ?
C36A H36B . 0.99 ?
C37A H37A . 0.98 ?
C37A H37B . 0.98 ?
C37A H37C . 0.98 ?
C30C C31C . 1.521(18) ?
C30C H30E . 0.99 ?
C30C H30F . 0.99 ?
C31C C32C . 1.563(17) ?
C31C H31E . 0.99 ?
C31C H31F . 0.99 ?
C32C C33C . 1.312(16) ?
C32C H32E . 0.99 ?
C32C H32F . 0.99 ?
C33C C34C . 1.640(17) ?
C33C H33E . 0.99 ?
C33C H33F . 0.99 ?
C34C C35C . 1.535(17) ?
C34C H34E . 0.99 ?
C34C H34F . 0.99 ?
C35C C36C . 1.563(17) ?
C35C H35E . 0.99 ?
C35C H35F . 0.99 ?
C36C C37C . 1.542(17) ?
C36C H36E . 0.99 ?
C36C H36F . 0.99 ?
C37C H37G . 0.98 ?
C37C H37H . 0.98 ?
C37C H37I . 0.98 ?
C30E C31E . 1.526(19) ?
C30E H30I . 0.99 ?
C30E H30J . 0.99 ?
C31E C32E . 1.584(18) ?
C31E H31I . 0.99 ?
C31E H31J . 0.99 ?
C32E C33E . 1.329(18) ?
C32E H32I . 0.99 ?
C32E H32J . 0.99 ?
C33E C34E . 1.647(19) ?
C33E H33I . 0.99 ?
C33E H33J . 0.99 ?
C34E C35E . 1.536(18) ?
C34E H34I . 0.99 ?
C34E H34J . 0.99 ?
C35E C36E . 1.553(18) ?
C35E H35I . 0.99 ?
C35E H35J . 0.99 ?
C36E C37E . 1.542(17) ?
C36E H36I . 0.99 ?
C36E H36J . 0.99 ?
C37E H37M . 0.98 ?
C37E H37N . 0.98 ?
C37E H37O . 0.98 ?
Cl1B C4B . 1.746(4) ?
C1B C9B . 1.401(5) ?
C1B N1B . 1.404(4) ?
C1B C13B . 1.419(5) ?
N1B C25B . 1.376(4) ?
N1B C2B . 1.426(4) ?
C2B C24B 2_666 1.408(5) ?
C2B C3B . 1.445(4) ?
C3B C4B . 1.409(5) ?
C3B C8B . 1.412(5) ?
C4B C5B . 1.373(5) ?
C5B C6B . 1.394(5) ?
C5B H5B . 0.95 ?
C6B C7B . 1.386(5) ?
C6B C26B . 1.533(5) ?
C7B C8B . 1.397(5) ?
C7B H7B . 0.95 ?
C8B C9B . 1.478(5) ?
C9B C10B . 1.398(5) ?
C10B C11B . 1.384(5) ?
C10B H10B . 0.95 ?
C11B C12B . 1.390(5) ?
C11B C30B . 1.512(5) ?
C12B C13B . 1.390(5) ?
C12B H12B . 0.95 ?
C13B C14B . 1.517(5) ?
C14B C23B . 1.405(5) ?
C14B C15B . 1.422(5) ?
C15B C16B . 1.350(5) ?
C15B H15B . 0.95 ?
C16B C17B . 1.398(5) ?
C16B H16B . 0.95 ?
C17B C18B . 1.416(5) ?
C17B C22B . 1.430(5) ?
C18B C19B . 1.344(5) ?
C18B H18B . 0.95 ?
C19B C20B . 1.400(5) ?
C19B H19B . 0.95 ?
C20B C21B . 1.362(5) ?
C20B H20B . 0.95 ?
C21B C22B . 1.404(5) ?
C21B H21B . 0.95 ?
C22B C23B . 1.438(5) ?
C23B C24B . 1.470(5) ?
C24B C25B . 1.406(4) ?
C25B C25B 2_666 1.337(7) ?
C26B C27B . 1.507(6) ?
C26B C29B . 1.538(6) ?
C26B C28B . 1.539(5) ?
C27B H27D . 0.98 ?
C27B H27E . 0.98 ?
C27B H27F . 0.98 ?
C28B H28D . 0.98 ?
C28B H28E . 0.98 ?
C28B H28F . 0.98 ?
C29B H29D . 0.98 ?
C29B H29E . 0.98 ?
C29B H29F . 0.98 ?
C30B C31B . 1.512(5) ?
C30B H30C . 0.99 ?
C30B H30D . 0.99 ?
C31B C32H . 1.522(6) ?
C31B C32B . 1.522(6) ?
C31B C32D . 1.522(6) ?
C31B C32F . 1.522(6) ?
C31B H31C . 0.99 ?
C31B H31D . 0.99 ?
C32B C33B . 1.499(13) ?
C32B H32C . 0.99 ?
C32B H32D . 0.99 ?
C33B C34B . 1.505(16) ?
C33B H33C . 0.99 ?
C33B H33D . 0.99 ?
C34B C35B . 1.570(19) ?
C34B H34C . 0.99 ?
C34B H34D . 0.99 ?
C35B C36B . 1.523(14) ?
C35B H35C . 0.99 ?
C35B H35D . 0.99 ?
C36B C37B . 1.523(16) ?
C36B H36C . 0.99 ?
C36B H36D . 0.99 ?
C37B H37D . 0.98 ?
C37B H37E . 0.98 ?
C37B H37F . 0.98 ?
C32D C33D . 1.541(12) ?
C32D H32G . 0.99 ?
C32D H32H . 0.99 ?
C33D C34D . 1.523(15) ?
C33D H33G . 0.99 ?
C33D H33H . 0.99 ?
C34D C35D . 1.547(16) ?
C34D H34G . 0.99 ?
C34D H34H . 0.99 ?
C35D C36D . 1.524(16) ?
C35D H35G . 0.99 ?
C35D H35H . 0.99 ?
C36D C37D . 1.508(19) ?
C36D H36G . 0.99 ?
C36D H36H . 0.99 ?
C37D H37J . 0.98 ?
C37D H37K . 0.98 ?
C37D H37L . 0.98 ?
C32F C33F . 1.520(15) ?
C32F H32K . 0.99 ?
C32F H32L . 0.99 ?
C33F C34F . 1.512(17) ?
C33F H33K . 0.99 ?
C33F H33L . 0.99 ?
C34F C35F . 1.56(2) ?
C34F H34K . 0.99 ?
C34F H34L . 0.99 ?
C35F C36F . 1.508(19) ?
C35F H35K . 0.99 ?
C35F H35L . 0.99 ?
C36F C37F . 1.49(2) ?
C36F H36K . 0.99 ?
C36F H36L . 0.99 ?
C37F H37P . 0.98 ?
C37F H37Q . 0.98 ?
C37F H37R . 0.98 ?
C32H C33H . 1.585(13) ?
C32H H32O . 0.99 ?
C32H H32P . 0.99 ?
C33H C34H . 1.512(15) ?
C33H H33O . 0.99 ?
C33H H33P . 0.99 ?
C34H C35H . 1.557(16) ?
C34H H34O . 0.99 ?
C34H H34P . 0.99 ?
C35H C36H . 1.510(16) ?
C35H H35O . 0.99 ?
C35H H35P . 0.99 ?
C36H C37H . 1.472(18) ?
C36H H36O . 0.99 ?
C36H H36P . 0.99 ?
C37H H37V . 0.98 ?
C37H H37W . 0.98 ?
C37H H37X . 0.98 ?
O1S C4S . 1.338(10) ?
O1S C1S . 1.391(14) ?
C1S C2S . 1.537(14) ?
C1S H1S1 . 0.99 ?
C1S H1S2 . 0.99 ?
C2S C3S . 1.440(10) ?
C2S H2S1 . 0.99 ?
C2S H2S2 . 0.99 ?
C3S C4S . 1.541(11) ?
C3S H3S1 . 0.99 ?
C3S H3S2 . 0.99 ?
C4S H4S1 . 0.99 ?
C4S H4S2 . 0.99 ?
O1T C4T . 1.370(19) ?
O1T C1T . 1.41(2) ?
C1T C2T . 1.52(2) ?
C1T H1T1 . 0.99 ?
C1T H1T2 . 0.99 ?
C2T C3T . 1.420(19) ?
C2T H2T1 . 0.99 ?
C2T H2T2 . 0.99 ?
C3T C4T . 1.59(2) ?
C3T H3T1 . 0.99 ?
C3T H3T2 . 0.99 ?
C4T H4T1 . 0.99 ?
C4T H4T2 . 0.99 ?

loop_
_geom_torsion_atom_site_label_1
_geom_torsion_atom_site_label_2
_geom_torsion_atom_site_label_3
_geom_torsion_atom_site_label_4
_geom_torsion_site_symmetry_1
_geom_torsion_site_symmetry_2
_geom_torsion_site_symmetry_3
_geom_torsion_site_symmetry_4
_geom_torsion
_geom_torsion_publ_flag
C9A C1A N1A C25A . . . . -153.4(3) ?
C13A C1A N1A C25A . . . . 22.6(5) ?
C9A C1A N1A C2A . . . . -12.1(5) ?
C13A C1A N1A C2A . . . . 164.0(3) ?
C25A N1A C2A C24A . . . 2 2.0(4) ?
C1A N1A C2A C24A . . . 2 -144.1(3) ?
C25A N1A C2A C3A . . . . -178.4(3) ?
C1A N1A C2A C3A . . . . 35.5(4) ?
C24A C2A C3A C4A 2 . . . -32.9(6) ?
N1A C2A C3A C4A . . . . 147.6(3) ?
C24A C2A C3A C8A 2 . . . 148.5(4) ?
N1A C2A C3A C8A . . . . -31.0(4) ?
C8A C3A C4A C5A . . . . -4.5(5) ?
C2A C3A C4A C5A . . . . 176.8(3) ?
C8A C3A C4A Cl1A . . . . 172.4(3) ?
C2A C3A C4A Cl1A . . . . -6.2(5) ?
C3A C4A C5A C6A . . . . 1.3(6) ?
Cl1A C4A C5A C6A . . . . -175.7(3) ?
C4A C5A C6A C7A . . . . 2.4(5) ?
C4A C5A C6A C26C . . . . -179.5(4) ?
C4A C5A C6A C26A . . . . -179.5(4) ?
C5A C6A C7A C8A . . . . -2.7(5) ?
C26C C6A C7A C8A . . . . 179.2(4) ?
C26A C6A C7A C8A . . . . 179.2(4) ?
C6A C7A C8A C3A . . . . -0.6(5) ?
C6A C7A C8A C9A . . . . 176.6(3) ?
C4A C3A C8A C7A . . . . 4.1(5) ?
C2A C3A C8A C7A . . . . -177.1(3) ?
C4A C3A C8A C9A . . . . -173.1(3) ?
C2A C3A C8A C9A . . . . 5.6(5) ?
N1A C1A C9A C10A . . . . 166.4(3) ?
C13A C1A C9A C10A . . . . -9.6(5) ?
N1A C1A C9A C8A . . . . -15.7(5) ?
C13A C1A C9A C8A . . . . 168.4(3) ?
C7A C8A C9A C1A . . . . -158.4(3) ?
C3A C8A C9A C1A . . . . 18.7(5) ?
C7A C8A C9A C10A . . . . 19.4(5) ?
C3A C8A C9A C10A . . . . -163.4(3) ?
C1A C9A C10A C11A . . . . -0.6(5) ?
C8A C9A C10A C11A . . . . -178.5(3) ?
C9A C10A C11A C12A . . . . 7.5(5) ?
C9A C10A C11A C30A . . . . -174.7(4) ?
C9A C10A C11A C30E . . . . -166.1(10) ?
C9A C10A C11A C30C . . . . -176.5(12) ?
C10A C11A C12A C13A . . . . -4.8(5) ?
C30A C11A C12A C13A . . . . 177.2(4) ?
C30E C11A C12A C13A . . . . 167.1(12) ?
C30C C11A C12A C13A . . . . 179.7(15) ?
C11A C12A C13A C1A . . . . -4.6(5) ?
C11A C12A C13A C14A . . . . 166.6(3) ?
C9A C1A C13A C12A . . . . 11.9(5) ?
N1A C1A C13A C12A . . . . -164.0(3) ?
C9A C1A C13A C14A . . . . -158.3(3) ?
N1A C1A C13A C14A . . . . 25.9(5) ?
C12A C13A C14A C23A . . . . 145.6(3) ?
C1A C13A C14A C23A . . . . -44.5(5) ?
C12A C13A C14A C15A . . . . -37.3(4) ?
C1A C13A C14A C15A . . . . 132.6(3) ?
C23A C14A C15A C16A . . . . -1.6(5) ?
C13A C14A C15A C16A . . . . -179.0(3) ?
C14A C15A C16A C17A . . . . 4.7(5) ?
C15A C16A C17A C18A . . . . 176.5(3) ?
C15A C16A C17A C22A . . . . -1.0(5) ?
C16A C17A C18A C19A . . . . -176.2(4) ?
C22A C17A C18A C19A . . . . 1.3(6) ?
C17A C18A C19A C20A . . . . 3.4(6) ?
C18A C19A C20A C21A . . . . -3.5(6) ?
C19A C20A C21A C22A . . . . -1.4(6) ?
C20A C21A C22A C17A . . . . 5.9(5) ?
C20A C21A C22A C23A . . . . -177.0(3) ?
C16A C17A C22A C21A . . . . 171.7(3) ?
C18A C17A C22A C21A . . . . -5.8(5) ?
C16A C17A C22A C23A . . . . -5.5(5) ?
C18A C17A C22A C23A . . . . 177.0(3) ?
C15A C14A C23A C22A . . . . -4.9(5) ?
C13A C14A C23A C22A . . . . 172.1(3) ?
C15A C14A C23A C24A . . . . -177.4(3) ?
C13A C14A C23A C24A . . . . -0.4(5) ?
C21A C22A C23A C14A . . . . -168.5(3) ?
C17A C22A C23A C14A . . . . 8.5(5) ?
C21A C22A C23A C24A . . . . 3.7(5) ?
C17A C22A C23A C24A . . . . -179.3(3) ?
C14A C23A C24A C25A . . . . 33.3(5) ?
C22A C23A C24A C25A . . . . -139.0(3) ?
C14A C23A C24A C2A . . . 2 -158.9(4) ?
C22A C23A C24A C2A . . . 2 28.8(6) ?
C1A N1A C25A C25A . . . 2 145.9(4) ?
C2A N1A C25A C25A . . . 2 -0.5(5) ?
C1A N1A C25A C24A . . . . -35.9(6) ?
C2A N1A C25A C24A . . . . 177.7(4) ?
C2A C24A C25A C25A 2 . . 2 -2.4(5) ?
C23A C24A C25A C25A . . . 2 168.9(4) ?
C2A C24A C25A N1A 2 . . . 179.4(4) ?
C23A C24A C25A N1A . . . . -9.2(6) ?
C7A C6A C26A C27A . . . . -2.3(6) ?
C5A C6A C26A C27A . . . . 179.7(4) ?
C7A C6A C26A C29A . . . . -124.6(5) ?
C5A C6A C26A C29A . . . . 57.4(5) ?
C7A C6A C26A C28A . . . . 114.7(5) ?
C5A C6A C26A C28A . . . . -63.4(5) ?
C7A C6A C26C C29C . . . . -179.(2) ?
C5A C6A C26C C29C . . . . 3.(2) ?
C7A C6A C26C C28C . . . . 46.(2) ?
C5A C6A C26C C28C . . . . -132.(2) ?
C7A C6A C26C C27C . . . . -66.0(16) ?
C5A C6A C26C C27C . . . . 115.9(16) ?
C12A C11A C30A C31A . . . . -60.3(9) ?
C10A C11A C30A C31A . . . . 121.9(8) ?
C11A C30A C31A C32A . . . . 179.6(7) ?
C30A C31A C32A C33A . . . . 71.8(9) ?
C31A C32A C33A C34A . . . . 178.0(6) ?
C32A C33A C34A C35A . . . . -178.9(7) ?
C33A C34A C35A C36A . . . . -176.2(8) ?
C34A C35A C36A C37A . . . . -174.6(9) ?
C12A C11A C30C C31C . . . . -102.(4) ?
C10A C11A C30C C31C . . . . 82.(4) ?
C11A C30C C31C C32C . . . . -163.(3) ?
C30C C31C C32C C33C . . . . -155.(4) ?
C31C C32C C33C C34C . . . . 118.(2) ?
C32C C33C C34C C35C . . . . 69.(2) ?
C33C C34C C35C C36C . . . . 122.5(19) ?
C34C C35C C36C C37C . . . . 176.(3) ?
C12A C11A C30E C31E . . . . -100.(2) ?
C10A C11A C30E C31E . . . . 72.(3) ?
C11A C30E C31E C32E . . . . 137.(2) ?
C30E C31E C32E C33E . . . . 86.(3) ?
C31E C32E C33E C34E . . . . 129.(3) ?
C32E C33E C34E C35E . . . . -161.(3) ?
C33E C34E C35E C36E . . . . -147.(3) ?
C34E C35E C36E C37E . . . . 156.(4) ?
C9B C1B N1B C25B . . . . 154.4(3) ?
C13B C1B N1B C25B . . . . -22.1(5) ?
C9B C1B N1B C2B . . . . 12.3(4) ?
C13B C1B N1B C2B . . . . -164.2(3) ?
C25B N1B C2B C24B . . . 2_666 -1.9(3) ?
C1B N1B C2B C24B . . . 2_666 145.1(3) ?
C25B N1B C2B C3B . . . . 179.0(3) ?
C1B N1B C2B C3B . . . . -34.0(4) ?
C24B C2B C3B C4B 2_666 . . . 32.0(6) ?
N1B C2B C3B C4B . . . . -149.2(3) ?
C24B C2B C3B C8B 2_666 . . . -149.9(4) ?
N1B C2B C3B C8B . . . . 28.9(4) ?
C8B C3B C4B C5B . . . . 3.9(5) ?
C2B C3B C4B C5B . . . . -178.0(3) ?
C8B C3B C4B Cl1B . . . . -173.3(2) ?
C2B C3B C4B Cl1B . . . . 4.8(5) ?
C3B C4B C5B C6B . . . . -2.2(5) ?
Cl1B C4B C5B C6B . . . . 175.1(3) ?
C4B C5B C6B C7B . . . . -0.6(5) ?
C4B C5B C6B C26B . . . . -177.7(3) ?
C5B C6B C7B C8B . . . . 1.6(5) ?
C26B C6B C7B C8B . . . . 178.5(3) ?
C6B C7B C8B C3B . . . . 0.2(5) ?
C6B C7B C8B C9B . . . . -176.1(3) ?
C4B C3B C8B C7B . . . . -2.9(5) ?
C2B C3B C8B C7B . . . . 178.9(3) ?
C4B C3B C8B C9B . . . . 173.5(3) ?
C2B C3B C8B C9B . . . . -4.8(5) ?
N1B C1B C9B C10B . . . . -166.5(3) ?
C13B C1B C9B C10B . . . . 10.0(5) ?
N1B C1B C9B C8B . . . . 14.0(4) ?
C13B C1B C9B C8B . . . . -169.5(3) ?
C7B C8B C9B C10B . . . . -20.9(5) ?
C3B C8B C9B C10B . . . . 162.8(3) ?
C7B C8B C9B C1B . . . . 158.6(3) ?
C3B C8B C9B C1B . . . . -17.7(5) ?
C1B C9B C10B C11B . . . . -0.6(5) ?
C8B C9B C10B C11B . . . . 178.9(3) ?
C9B C10B C11B C12B . . . . -6.0(5) ?
C9B C10B C11B C30B . . . . 174.8(3) ?
C10B C11B C12B C13B . . . . 3.5(5) ?
C30B C11B C12B C13B . . . . -177.2(3) ?
C11B C12B C13B C1B . . . . 5.1(5) ?
C11B C12B C13B C14B . . . . -165.4(3) ?
C9B C1B C13B C12B . . . . -12.0(5) ?
N1B C1B C13B C12B . . . . 164.4(3) ?
C9B C1B C13B C14B . . . . 157.6(3) ?
N1B C1B C13B C14B . . . . -26.0(5) ?
C12B C13B C14B C23B . . . . -148.0(4) ?
C1B C13B C14B C23B . . . . 42.6(5) ?
C12B C13B C14B C15B . . . . 35.7(4) ?
C1B C13B C14B C15B . . . . -133.6(4) ?
C23B C14B C15B C16B . . . . -2.3(5) ?
C13B C14B C15B C16B . . . . 174.4(3) ?
C14B C15B C16B C17B . . . . -5.7(6) ?
C15B C16B C17B C18B . . . . -170.5(4) ?
C15B C16B C17B C22B . . . . 6.4(5) ?
C16B C17B C18B C19B . . . . 174.5(4) ?
C22B C17B C18B C19B . . . . -2.4(5) ?
C17B C18B C19B C20B . . . . -0.2(6) ?
C18B C19B C20B C21B . . . . 1.0(6) ?
C19B C20B C21B C22B . . . . 0.8(6) ?
C20B C21B C22B C17B . . . . -3.3(5) ?
C20B C21B C22B C23B . . . . -176.6(3) ?
C16B C17B C22B C21B . . . . -173.0(3) ?
C18B C17B C22B C21B . . . . 4.0(5) ?
C16B C17B C22B C23B . . . . 0.6(5) ?
C18B C17B C22B C23B . . . . 177.6(3) ?
C15B C14B C23B C22B . . . . 9.2(5) ?
C13B C14B C23B C22B . . . . -167.0(3) ?
C15B C14B C23B C24B . . . . 179.3(3) ?
C13B C14B C23B C24B . . . . 3.2(5) ?
C21B C22B C23B C14B . . . . 164.7(3) ?
C17B C22B C23B C14B . . . . -8.4(5) ?
C21B C22B C23B C24B . . . . -5.3(5) ?
C17B C22B C23B C24B . . . . -178.4(3) ?
C14B C23B C24B C25B . . . . -35.5(4) ?
C22B C23B C24B C25B . . . . 134.4(3) ?
C14B C23B C24B C2B . . . 2_666 158.4(4) ?
C22B C23B C24B C2B . . . 2_666 -31.6(6) ?
C1B N1B C25B C25B . . . 2_666 -147.4(4) ?
C2B N1B C25B C25B . . . 2_666 -0.1(4) ?
C1B N1B C25B C24B . . . . 35.5(6) ?
C2B N1B C25B C24B . . . . -177.2(4) ?
C2B C24B C25B C25B 2_666 . . 2_666 3.1(5) ?
C23B C24B C25B C25B . . . 2_666 -167.0(4) ?
C2B C24B C25B N1B 2_666 . . . -179.9(4) ?
C23B C24B C25B N1B . . . . 10.0(6) ?
C7B C6B C26B C27B . . . . 4.6(5) ?
C5B C6B C26B C27B . . . . -178.5(4) ?
C7B C6B C26B C29B . . . . -116.9(4) ?
C5B C6B C26B C29B . . . . 60.0(5) ?
C7B C6B C26B C28B . . . . 124.0(4) ?
C5B C6B C26B C28B . . . . -59.1(5) ?
C10B C11B C30B C31B . . . . -16.6(5) ?
C12B C11B C30B C31B . . . . 164.1(3) ?
C11B C30B C31B C32H . . . . -167.1(3) ?
C11B C30B C31B C32B . . . . -167.1(3) ?
C11B C30B C31B C32D . . . . -167.1(3) ?
C11B C30B C31B C32F . . . . -167.1(3) ?
C30B C31B C32B C33B . . . . 161.0(13) ?
C31B C32B C33B C34B . . . . 171.4(16) ?
C32B C33B C34B C35B . . . . -164.6(19) ?
C33B C34B C35B C36B . . . . 83.(3) ?
C34B C35B C36B C37B . . . . 75.(3) ?
C30B C31B C32D C33D . . . . -177.1(17) ?
C31B C32D C33D C34D . . . . -161.(2) ?
C32D C33D C34D C35D . . . . -174.(2) ?
C33D C34D C35D C36D . . . . 81.(3) ?
C34D C35D C36D C37D . . . . 178.(2) ?
C30B C31B C32F C33F . . . . 177.(3) ?
C31B C32F C33F C34F . . . . -167.(3) ?
C32F C33F C34F C35F . . . . -95.(4) ?
C33F C34F C35F C36F . . . . -56.(4) ?
C34F C35F C36F C37F . . . . 176.(3) ?
C30B C31B C32H C33H . . . . -168.6(12) ?
C31B C32H C33H C34H . . . . -176.6(15) ?
C32H C33H C34H C35H . . . . 173.7(17) ?
C33H C34H C35H C36H . . . . 178.(2) ?
C34H C35H C36H C37H . . . . 165.(2) ?
C4S O1S C1S C2S . . . . -38.0(13) ?
O1S C1S C2S C3S . . . . 23.0(13) ?
C1S C2S C3S C4S . . . . -1.5(11) ?
C1S O1S C4S C3S . . . . 38.1(12) ?
C2S C3S C4S O1S . . . . -21.6(11) ?
C4T O1T C1T C2T . . . . 48.(3) ?
O1T C1T C2T C3T . . . . -36.(3) ?
C1T C2T C3T C4T . . . . 10.(3) ?
C1T O1T C4T C3T . . . . -42.(3) ?
C2T C3T C4T O1T . . . . 19.(3) ?
